data_4127356
loop_
_publ_author_name
'Carpenter, John P.'
'McTernan, Charlie T.'
'Ronson, Tanya K.'
'Nitschke, Jonathan R.'

_publ_section_title
;
 Anion Pairs Template a Trigonal Prism with Disilver Vertices.
;
_journal_issue 29
_journal_name_full 'Journal of the American Chemical Society'
_journal_page_first 11409
_journal_page_last 11413
_journal_paper_doi 10.1021/jacs.9b05432
_journal_volume 141
_journal_year 2019
_chemical_formula_moiety
;        
'C270 H180 Ag12 N60, 10(C2 F6 N O4 S2), O8 S2, 12(C2 H3 N)'
;
_chemical_formula_sum 'C314 H216 Ag12 F60 N82 O48 S22'
_chemical_formula_weight 9045.44
_space_group_crystal_system monoclinic
_space_group_IT_number 15
_space_group_name_Hall '-C 2yc'
_space_group_name_H-M_alt 'C 1 2/c 1'
_symmetry_space_group_name_Hall '-C 2yc'
_symmetry_space_group_name_H-M 'C 1 2/c 1'
_atom_sites_solution_hydrogens mixed
_audit_creation_method SHELXL-2018/3
_cell_angle_alpha 90
_cell_angle_beta 93.4120(10)
_cell_angle_gamma 90
_cell_formula_units_Z 4
_cell_length_a 42.8029(7)
_cell_length_b 32.7310(4)
_cell_length_c 27.8538(5)
_cell_measurement_reflns_used 27815
_cell_measurement_temperature 100(2)
_cell_measurement_theta_max 24.5226668361
_cell_measurement_theta_min 1.01731468089
_cell_volume 38953.5(11)
_computing_cell_refinement 'DIALS 2theta refinement, DIALS 1.12.1-g84e9f68aa-release'
_computing_data_collection 'Diamond GDA'
_computing_data_reduction
;
aimless (Evans, P. R. and Murshudov, G. N., 2013)
ccp4 (Winn, M. D. et al., 2011)
DIALS 1.12.1-g84e9f68aa-release (Winter, G. et al., 2018)
pointless (Evans, P., 2006)
XIA2 0.5.757-g89e4ddb2-dials-1.12 (Winter, G., 2010)
;
_computing_structure_refinement 'SHELXL-2018/3 (Sheldrick, 2018)'
_computing_structure_solution 'SHELXT 2018/2 (Sheldrick, 2018)'
_diffrn_ambient_temperature 100(2)
_diffrn_detector 'Photon counting pixel array'
_diffrn_measured_fraction_theta_full 0.968
_diffrn_measured_fraction_theta_max 0.968
_diffrn_measurement_device 'Fixed \c 3-circle diffractometer'
_diffrn_measurement_device_type 'Fluid Film Devices'
_diffrn_measurement_method 'shutterless scans'
_diffrn_measurement_specimen_support 'MiTeGen MicroMount'
_diffrn_radiation_monochromator 'Silicon 111'
_diffrn_radiation_source 'Diamond Light Source Beamline I19-1'
_diffrn_radiation_type Synchrotron
_diffrn_radiation_wavelength 0.6889
_diffrn_reflns_av_R_equivalents 0.1067
_diffrn_reflns_av_unetI/netI 0.0957
_diffrn_reflns_Laue_measured_fraction_full 0.968
_diffrn_reflns_Laue_measured_fraction_max 0.968
_diffrn_reflns_limit_h_max 50
_diffrn_reflns_limit_h_min -50
_diffrn_reflns_limit_k_max 36
_diffrn_reflns_limit_k_min -38
_diffrn_reflns_limit_l_max 31
_diffrn_reflns_limit_l_min -32
_diffrn_reflns_number 128026
_diffrn_reflns_point_group_measured_fraction_full 0.968
_diffrn_reflns_point_group_measured_fraction_max 0.968
_diffrn_reflns_theta_full 23.905
_diffrn_reflns_theta_max 23.905
_diffrn_reflns_theta_min 1.021
_diffrn_standards_decay_% 0
_diffrn_standards_interval_count 0
_diffrn_standards_number 0
_exptl_absorpt_coefficient_mu 0.734
_exptl_absorpt_correction_T_max 1.0
_exptl_absorpt_correction_T_min 0.966892968533
_exptl_absorpt_correction_type empirical
_exptl_absorpt_process_details
;
CCP4 7.0.065: AIMLESS, version 0.7.3 : 15/08/18
Scaling & analysis of unmerged intensities, absorption correction using spherical harmonics
;
_exptl_crystal_colour purple
_exptl_crystal_density_diffrn 1.542
_exptl_crystal_description block
_exptl_crystal_F_000 18056
_exptl_crystal_size_max 0.100
_exptl_crystal_size_mid 0.100
_exptl_crystal_size_min 0.030
_refine_diff_density_max 1.340
_refine_diff_density_min -1.064
_refine_diff_density_rms 0.129
_refine_ls_extinction_method none
_refine_ls_goodness_of_fit_ref 1.044
_refine_ls_hydrogen_treatment constr
_refine_ls_matrix_type full
_refine_ls_number_parameters 2633
_refine_ls_number_reflns 32151
_refine_ls_number_restraints 5416
_refine_ls_restrained_S_all 1.034
_refine_ls_R_factor_all 0.1175
_refine_ls_R_factor_gt 0.0872
_refine_ls_shift/su_max 0.003
_refine_ls_shift/su_mean 0.000
_refine_ls_structure_factor_coef Fsqd
_refine_ls_weighting_details 'w=1/[\s^2^(Fo^2^)+(0.1970P)^2^] where P=(Fo^2^+2Fc^2^)/3'
_refine_ls_weighting_scheme calc
_refine_ls_wR_factor_gt 0.2573
_refine_ls_wR_factor_ref 0.2907
_reflns_Friedel_coverage 0.000
_reflns_number_gt 20558
_reflns_number_total 32151
_reflns_threshold_expression 'I > 2\s(I)'
_cod_data_source_file ja9b05432_si_006.cif
_cod_data_source_block jc7110eb_sq
_cod_database_code 4127356
_shelx_shelxl_version_number 2018/3
_shelx_space_group_comment
;
The symmetry employed for this shelxl refinement is uniquely defined
by the following loop, which should always be used as a source of
symmetry information in preference to the above space-group names.
They are only intended as comments.
;
_shelx_estimated_absorpt_t_min 0.930
_shelx_estimated_absorpt_t_max 0.978

loop_
_space_group_symop_operation_xyz
'x, y, z'
'-x, y, -z+1/2'
'x+1/2, y+1/2, z'
'-x+1/2, y+1/2, -z+1/2'
'-x, -y, -z'
'x, -y, z-1/2'
'-x+1/2, -y+1/2, -z'
'x+1/2, -y+1/2, z-1/2'

loop_
_atom_site_label
_atom_site_type_symbol
_atom_site_fract_x
_atom_site_fract_y
_atom_site_fract_z
_atom_site_U_iso_or_equiv
_atom_site_adp_type
_atom_site_occupancy
_atom_site_site_symmetry_order
_atom_site_calc_flag
_atom_site_refinement_flags_posn
_atom_site_refinement_flags_adp
_atom_site_refinement_flags_occupancy
_atom_site_disorder_assembly
_atom_site_disorder_group
Ag1 Ag 0.41401(2) 0.52103(2) 0.03355(2) 0.0835(2) Uani 1 1 d . . . . .
Ag2 Ag 0.46711(2) 0.56844(2) 0.06714(2) 0.07891(19) Uani 1 1 d . . . . .
Ag3 Ag 0.73541(2) 0.85912(3) 0.25117(4) 0.1340(4) Uani 1 1 d . . . . .
Ag4 Ag 0.68910(2) 0.79867(2) 0.22228(2) 0.0904(2) Uani 1 1 d . . . . .
Ag5 Ag 0.49350(2) 0.91001(2) 0.02451(2) 0.07213(18) Uani 1 1 d . . . . .
Ag6 Ag 0.50977(2) 0.90334(2) 0.57698(2) 0.07359(18) Uani 1 1 d . . . . .
N1 N 0.44748(14) 0.46860(18) 0.0542(2) 0.0816(15) Uani 1 1 d D U . . .
N2 N 0.49221(14) 0.50799(17) 0.0593(2) 0.0799(14) Uani 1 1 d D U . . .
N3 N 0.52104(13) 0.58196(17) 0.0542(2) 0.0751(13) Uani 1 1 d D U . . .
N4 N 0.63207(13) 0.79773(17) 0.2193(2) 0.0735(13) Uani 1 1 d D U . . .
N5 N 0.67285(15) 0.8158(2) 0.2960(2) 0.0948(18) Uani 1 1 d D U . . .
N6 N 0.72257(19) 0.8308(3) 0.3242(3) 0.141(3) Uani 1 1 d D U . . .
N7 N 0.51469(15) 0.83847(18) -0.0991(2) 0.0834(15) Uani 1 1 d D U . . .
N8 N 0.47934(15) 0.88823(18) -0.16057(19) 0.0816(15) Uani 1 1 d D U . . .
N9 N 0.45447(15) 0.94953(17) -0.1746(2) 0.0799(15) Uani 1 1 d D U . . .
N10 N 0.56567(15) 0.74359(17) 0.0520(2) 0.0845(16) Uani 1 1 d D U . . .
C1 C 0.4339(2) 0.4330(2) 0.0568(3) 0.096(2) Uani 1 1 d D U . . .
H1 H 0.411726 0.432118 0.053938 0.115 Uiso 1 1 calc R U . . .
C2 C 0.4501(2) 0.3961(2) 0.0636(3) 0.094(2) Uani 1 1 d D U . . .
H2 H 0.438908 0.371206 0.066521 0.112 Uiso 1 1 calc R U . . .
C3 C 0.4815(2) 0.3963(2) 0.0660(3) 0.093(2) Uani 1 1 d D U . . .
H3 H 0.492928 0.371406 0.068862 0.112 Uiso 1 1 calc R U . . .
C4 C 0.49728(18) 0.4338(2) 0.0642(3) 0.0843(18) Uani 1 1 d D U . . .
C5 C 0.47907(16) 0.4701(2) 0.0601(2) 0.0758(16) Uani 1 1 d D U . . .
C6 C 0.52986(19) 0.4374(2) 0.0663(3) 0.092(2) Uani 1 1 d D U . . .
H6 H 0.542702 0.413733 0.069534 0.110 Uiso 1 1 calc R U . . .
C7 C 0.54316(17) 0.4757(2) 0.0637(3) 0.0830(18) Uani 1 1 d D U . . .
H7 H 0.565256 0.478643 0.064039 0.100 Uiso 1 1 calc R U . . .
C8 C 0.52358(16) 0.5106(2) 0.0606(3) 0.0782(17) Uani 1 1 d D U . . .
C9 C 0.53779(17) 0.5507(2) 0.0581(2) 0.0786(17) Uani 1 1 d D U . . .
H9 H 0.559933 0.553195 0.059474 0.094 Uiso 1 1 calc R U . . .
C10 C 0.53363(15) 0.6221(2) 0.0549(3) 0.0756(16) Uani 1 1 d D U . . .
C11 C 0.56474(15) 0.6316(2) 0.0669(2) 0.0745(16) Uani 1 1 d D U . . .
H11 H 0.578938 0.610279 0.076122 0.089 Uiso 1 1 calc R U . . .
C12 C 0.57523(17) 0.6704(2) 0.0656(3) 0.0847(18) Uani 1 1 d D U . . .
H12 H 0.596715 0.676164 0.073162 0.102 Uiso 1 1 calc R U . . .
C13 C 0.55453(17) 0.7023(2) 0.0530(3) 0.0834(18) Uani 1 1 d D U . . .
C14 C 0.52352(17) 0.6935(2) 0.0410(3) 0.0872(19) Uani 1 1 d D U . . .
H14 H 0.509233 0.714893 0.032427 0.105 Uiso 1 1 calc R U . . .
C15 C 0.51350(17) 0.6539(2) 0.0415(3) 0.0843(18) Uani 1 1 d D U . . .
H15 H 0.492239 0.647976 0.032403 0.101 Uiso 1 1 calc R U . . .
C16 C 0.58118(16) 0.7591(2) 0.0949(2) 0.0771(16) Uani 1 1 d D U . . .
C17 C 0.56951(17) 0.7499(2) 0.1389(2) 0.0776(17) Uani 1 1 d D U . . .
H17 H 0.550649 0.734789 0.140318 0.093 Uiso 1 1 calc R U . . .
C18 C 0.58567(16) 0.7631(2) 0.1810(2) 0.0793(17) Uani 1 1 d D U . . .
H18 H 0.577883 0.756802 0.211426 0.095 Uiso 1 1 calc R U . . .
C19 C 0.61327(14) 0.7854(2) 0.1785(2) 0.0728(15) Uani 1 1 d D U . . .
C20 C 0.62367(15) 0.7954(2) 0.1346(2) 0.0756(16) Uani 1 1 d D U . . .
H20 H 0.642104 0.811443 0.133113 0.091 Uiso 1 1 calc R U . . .
C21 C 0.60807(15) 0.7829(2) 0.0923(3) 0.0795(17) Uani 1 1 d D U . . .
H21 H 0.615507 0.790358 0.062002 0.095 Uiso 1 1 calc R U . . .
C22 C 0.62137(17) 0.8000(2) 0.2606(3) 0.0837(18) Uani 1 1 d D U . . .
H22 H 0.599833 0.794657 0.264338 0.100 Uiso 1 1 calc R U . . .
C23 C 0.64207(18) 0.8107(2) 0.3030(3) 0.0887(19) Uani 1 1 d D U . . .
C24 C 0.6300(2) 0.8134(3) 0.3483(3) 0.105(2) Uani 1 1 d D U . . .
H24 H 0.608302 0.809955 0.352104 0.126 Uiso 1 1 calc R U . . .
C25 C 0.6503(3) 0.8212(4) 0.3871(3) 0.132(3) Uani 1 1 d D U . . .
H25 H 0.642638 0.821977 0.418463 0.159 Uiso 1 1 calc R U . . .
C26 C 0.6819(3) 0.8278(4) 0.3811(4) 0.139(4) Uani 1 1 d D U . . .
C27 C 0.6924(2) 0.8254(3) 0.3345(3) 0.115(3) Uani 1 1 d D U . . .
C28 C 0.7036(3) 0.8358(5) 0.4207(4) 0.178(5) Uani 1 1 d D U . . .
H28 H 0.697476 0.838877 0.452713 0.214 Uiso 1 1 calc R U . . .
C29 C 0.7341(3) 0.8387(6) 0.4086(5) 0.209(7) Uani 1 1 d D U . . .
H29 H 0.749999 0.842172 0.433564 0.251 Uiso 1 1 calc R U . . .
C30 C 0.7427(3) 0.8368(6) 0.3612(5) 0.196(6) Uani 1 1 d D U . . .
H30 H 0.764230 0.840072 0.355248 0.235 Uiso 1 1 calc R U . . .
C31 C 0.55667(18) 0.7683(2) 0.0129(2) 0.0810(18) Uani 1 1 d D U . . .
C32 C 0.55266(16) 0.8106(2) 0.0179(2) 0.0770(17) Uani 1 1 d D U . . .
H32 H 0.558524 0.823724 0.047517 0.092 Uiso 1 1 calc R U . . .
C33 C 0.53998(16) 0.8329(2) -0.0209(2) 0.0769(17) Uani 1 1 d D U . . .
H33 H 0.537050 0.861493 -0.017467 0.092 Uiso 1 1 calc R U . . .
C34 C 0.53156(19) 0.8145(2) -0.0643(2) 0.0851(19) Uani 1 1 d D U . . .
C35 C 0.5387(3) 0.7737(3) -0.0700(3) 0.112(3) Uani 1 1 d D U . . .
H35 H 0.534376 0.761028 -0.100297 0.135 Uiso 1 1 calc R U . . .
C36 C 0.5522(3) 0.7512(3) -0.0322(3) 0.110(3) Uani 1 1 d D U . . .
H36 H 0.558327 0.723694 -0.037363 0.132 Uiso 1 1 calc R U . . .
C37 C 0.5055(2) 0.8256(3) -0.1396(3) 0.102(3) Uani 1 1 d D U . . .
H37 H 0.511968 0.799305 -0.149402 0.123 Uiso 1 1 calc R U . . .
C38 C 0.4847(2) 0.8500(2) -0.1728(2) 0.094(2) Uani 1 1 d D U . . .
C39 C 0.4709(2) 0.8320(3) -0.2146(3) 0.115(3) Uani 1 1 d D U . . .
H39 H 0.475929 0.804618 -0.222577 0.138 Uiso 1 1 calc R U . . .
C40 C 0.4505(2) 0.8537(2) -0.2438(3) 0.110(3) Uani 1 1 d D U . . .
H40 H 0.440423 0.841382 -0.271444 0.132 Uiso 1 1 calc R U . . .
C41 C 0.44439(19) 0.8951(2) -0.2321(2) 0.0847(19) Uani 1 1 d D U . . .
C42 C 0.45930(16) 0.91095(19) -0.1899(2) 0.0711(15) Uani 1 1 d D U . . .
C43 C 0.4236(2) 0.9207(2) -0.2588(3) 0.091(2) Uani 1 1 d D U . . .
H43 H 0.413796 0.911376 -0.288227 0.109 Uiso 1 1 calc R U . . .
C44 C 0.4178(2) 0.9578(2) -0.2428(3) 0.096(2) Uani 1 1 d D U . . .
H44 H 0.403087 0.975036 -0.259931 0.115 Uiso 1 1 calc R U . . .
C45 C 0.43378(19) 0.9715(2) -0.1997(3) 0.089(2) Uani 1 1 d D U . . .
H45 H 0.429239 0.998092 -0.188430 0.107 Uiso 1 1 calc R U . . .
N11 N 0.40158(15) 0.5846(2) 0.0046(2) 0.0917(17) Uani 1 1 d D U . . .
N12 N 0.42920(13) 0.61501(18) 0.0691(2) 0.0809(15) Uani 1 1 d D U . . .
N13 N 0.47858(12) 0.61471(17) 0.1368(2) 0.0735(13) Uani 1 1 d D U . . .
N14 N 0.68224(13) 0.73140(18) 0.1862(2) 0.0822(15) Uani 1 1 d D U . . .
N15 N 0.71924(14) 0.7953(2) 0.1583(3) 0.0956(18) Uani 1 1 d D U . . .
N16 N 0.7383(2) 0.8607(3) 0.1711(4) 0.136(3) Uani 1 1 d D U . . .
N17 N 0.62368(15) 0.5176(2) 0.4039(2) 0.0863(17) Uani 1 1 d D U . . .
N18 N 0.63346(15) 0.4863(2) 0.4952(2) 0.0888(17) Uani 1 1 d D U . . .
N19 N 0.61621(14) 0.4779(2) 0.5707(2) 0.0879(16) Uani 1 1 d D U . . .
N20 N 0.59561(13) 0.61388(18) 0.2409(2) 0.0787(14) Uani 1 1 d D U . . .
C51 C 0.3795(2) 0.5871(3) -0.0315(4) 0.112(3) Uani 1 1 d D U . . .
H51 H 0.376929 0.564655 -0.053023 0.135 Uiso 1 1 calc R U . . .
C52 C 0.3604(3) 0.6205(3) -0.0389(4) 0.139(4) Uani 1 1 d D U . . .
H52 H 0.346013 0.621738 -0.066156 0.167 Uiso 1 1 calc R U . . .
C53 C 0.3624(2) 0.6515(3) -0.0068(4) 0.123(3) Uani 1 1 d D U . . .
H53 H 0.348129 0.673646 -0.010351 0.148 Uiso 1 1 calc R U . . .
C54 C 0.38499(18) 0.6516(3) 0.0313(3) 0.103(2) Uani 1 1 d D U . . .
C55 C 0.40512(18) 0.6173(2) 0.0355(3) 0.091(2) Uani 1 1 d D U . . .
C56 C 0.38879(19) 0.6823(3) 0.0660(3) 0.102(2) Uani 1 1 d D U . . .
H56 H 0.375323 0.705364 0.064743 0.123 Uiso 1 1 calc R U . . .
C57 C 0.41215(16) 0.6789(2) 0.1019(3) 0.093(2) Uani 1 1 d D U . . .
H57 H 0.414417 0.698933 0.126603 0.111 Uiso 1 1 calc R U . . .
C58 C 0.43243(16) 0.6456(2) 0.1015(3) 0.0814(18) Uani 1 1 d D U . . .
C59 C 0.45915(16) 0.6445(2) 0.1363(3) 0.0787(17) Uani 1 1 d D U . . .
H59 H 0.462220 0.666076 0.158804 0.094 Uiso 1 1 calc R U . . .
C60 C 0.50688(15) 0.61595(19) 0.1662(2) 0.0703(15) Uani 1 1 d D U . . .
C61 C 0.52266(16) 0.5792(2) 0.1754(2) 0.0768(17) Uani 1 1 d D U . . .
H61 H 0.513012 0.554406 0.164897 0.092 Uiso 1 1 calc R U . . .
C62 C 0.55182(16) 0.5778(2) 0.1994(2) 0.0771(17) Uani 1 1 d D U . . .
H62 H 0.562511 0.552517 0.204020 0.093 Uiso 1 1 calc R U . . .
C63 C 0.56507(14) 0.6137(2) 0.2164(2) 0.0729(15) Uani 1 1 d D U . . .
C64 C 0.54950(16) 0.6507(2) 0.2089(2) 0.0770(17) Uani 1 1 d D U . . .
H64 H 0.558874 0.675276 0.220717 0.092 Uiso 1 1 calc R U . . .
C65 C 0.52059(15) 0.6518(2) 0.1845(2) 0.0760(17) Uani 1 1 d D U . . .
H65 H 0.509938 0.677129 0.180046 0.091 Uiso 1 1 calc R U . . .
C66 C 0.61735(15) 0.6439(2) 0.2269(2) 0.0730(15) Uani 1 1 d D U . . .
C67 C 0.62185(17) 0.6498(2) 0.1786(2) 0.0776(17) Uani 1 1 d D U . . .
H67 H 0.610162 0.634104 0.155118 0.093 Uiso 1 1 calc R U . . .
C68 C 0.64339(16) 0.6784(2) 0.1643(3) 0.0794(17) Uani 1 1 d D U . . .
H68 H 0.646543 0.681956 0.131119 0.095 Uiso 1 1 calc R U . . .
C69 C 0.66058(16) 0.7022(2) 0.1988(2) 0.0763(16) Uani 1 1 d D U . . .
C70 C 0.65469(17) 0.6969(2) 0.2463(3) 0.0822(18) Uani 1 1 d D U . . .
H70 H 0.665801 0.713271 0.269693 0.099 Uiso 1 1 calc R U . . .
C71 C 0.63364(17) 0.6693(2) 0.2613(3) 0.0834(18) Uani 1 1 d D U . . .
H71 H 0.629885 0.666956 0.294423 0.100 Uiso 1 1 calc R U . . .
C72 C 0.69613(19) 0.7286(2) 0.1476(3) 0.094(2) Uani 1 1 d D U . . .
H72 H 0.693183 0.704953 0.128075 0.113 Uiso 1 1 calc R U . . .
C73 C 0.71685(18) 0.7616(3) 0.1323(3) 0.098(2) Uani 1 1 d D U . . .
C74 C 0.7325(3) 0.7557(3) 0.0899(4) 0.131(3) Uani 1 1 d D U . . .
H74 H 0.731592 0.730040 0.073930 0.158 Uiso 1 1 calc R U . . .
C75 C 0.7493(3) 0.7879(4) 0.0719(5) 0.156(5) Uani 1 1 d D U . . .
H75 H 0.759519 0.785187 0.042713 0.187 Uiso 1 1 calc R U . . .
C76 C 0.7507(2) 0.8245(3) 0.0979(5) 0.140(4) Uani 1 1 d D U . . .
C77 C 0.7369(2) 0.8270(3) 0.1415(4) 0.115(3) Uani 1 1 d D U . . .
C78 C 0.7653(3) 0.8601(4) 0.0787(6) 0.179(6) Uani 1 1 d D U . . .
H78 H 0.773898 0.860722 0.048029 0.215 Uiso 1 1 calc R U . . .
C79 C 0.7656(4) 0.8929(4) 0.1092(6) 0.190(6) Uani 1 1 d D U . . .
H79 H 0.776289 0.916899 0.100145 0.228 Uiso 1 1 calc R U . . .
C80 C 0.7515(3) 0.8932(3) 0.1516(6) 0.164(5) Uani 1 1 d D U . . .
H80 H 0.751122 0.918279 0.168705 0.197 Uiso 1 1 calc R U . . .
C81 C 0.60271(16) 0.5872(2) 0.2796(2) 0.0771(17) Uani 1 1 d D U . . .
C82 C 0.63423(17) 0.5793(3) 0.2940(3) 0.093(2) Uani 1 1 d D U . . .
H82 H 0.650414 0.590419 0.276105 0.111 Uiso 1 1 calc R U . . .
C83 C 0.64170(18) 0.5555(3) 0.3336(3) 0.095(2) Uani 1 1 d D U . . .
H83 H 0.663087 0.550454 0.342731 0.114 Uiso 1 1 calc R U . . .
C84 C 0.61866(16) 0.5387(3) 0.3606(3) 0.0866(19) Uani 1 1 d D U . . .
C85 C 0.58716(16) 0.5463(2) 0.3446(2) 0.0828(19) Uani 1 1 d D U . . .
H85 H 0.570844 0.534873 0.362003 0.099 Uiso 1 1 calc R U . . .
C86 C 0.57962(16) 0.5697(2) 0.3051(2) 0.0777(17) Uani 1 1 d D U . . .
H86 H 0.558264 0.573838 0.294994 0.093 Uiso 1 1 calc R U . . .
C87 C 0.6498(2) 0.5001(3) 0.4152(3) 0.110(3) Uani 1 1 d D U . . .
H87 H 0.665510 0.498536 0.392586 0.132 Uiso 1 1 calc R U . . .
C88 C 0.6553(2) 0.4822(3) 0.4642(3) 0.108(3) Uani 1 1 d D U . . .
C89 C 0.6851(3) 0.4648(4) 0.4754(4) 0.151(5) Uani 1 1 d D U . . .
H89 H 0.701210 0.465294 0.453432 0.181 Uiso 1 1 calc R U . . .
C90 C 0.6894(3) 0.4469(5) 0.5208(4) 0.160(5) Uani 1 1 d D U . . .
H90 H 0.708164 0.432517 0.529137 0.192 Uiso 1 1 calc R U . . .
C91 C 0.6663(2) 0.4499(3) 0.5543(3) 0.118(3) Uani 1 1 d D U . . .
C92 C 0.63870(17) 0.4712(3) 0.5404(3) 0.090(2) Uani 1 1 d D U . . .
C93 C 0.6697(3) 0.4348(4) 0.6025(3) 0.133(4) Uani 1 1 d D U . . .
H93 H 0.687685 0.419463 0.613153 0.159 Uiso 1 1 calc R U . . .
C94 C 0.6472(2) 0.4426(3) 0.6319(3) 0.110(3) Uani 1 1 d D U . . .
H94 H 0.649106 0.433465 0.664340 0.132 Uiso 1 1 calc R U . . .
C95 C 0.62070(19) 0.4643(3) 0.6152(3) 0.096(2) Uani 1 1 d D U . . .
H95 H 0.604969 0.469546 0.637022 0.116 Uiso 1 1 calc R U . . .
N21 N 0.44278(13) 0.87751(17) -0.05658(19) 0.0731(13) Uani 1 1 d D U . . .
N22 N 0.46456(13) 0.85341(17) 0.01548(19) 0.0762(14) Uani 1 1 d D U . . .
N23 N 0.50751(13) 0.86317(16) 0.09224(19) 0.0714(13) Uani 1 1 d D U . . .
N24 N 0.7097(2) 0.9279(4) 0.2568(5) 0.091(4) Uani 0.585(5) 1 d D U P A 1
N25 N 0.7728(2) 0.9198(4) 0.2608(5) 0.106(3) Uani 0.585(5) 1 d D U P A 1
N26 N 0.8150(4) 0.8794(5) 0.2494(7) 0.148(4) Uani 0.585(5) 1 d D U P A 1
N27 N 0.50841(12) 0.95833(16) 0.41194(18) 0.0675(12) Uani 1 1 d D U . . .
N28 N 0.47365(12) 0.96223(16) 0.49134(18) 0.0691(12) Uani 1 1 d D U . . .
N29 N 0.46546(13) 0.94134(16) 0.56868(18) 0.0717(13) Uani 1 1 d D U . . .
N30 N 0.57929(13) 0.91945(19) 0.25485(19) 0.0788(14) Uani 1 1 d D U . . .
C101 C 0.41957(18) 0.8764(2) -0.0902(3) 0.0877(19) Uani 1 1 d D U . . .
H101 H 0.419604 0.896198 -0.115110 0.105 Uiso 1 1 calc R U . . .
C102 C 0.3951(2) 0.8483(3) -0.0915(3) 0.104(3) Uani 1 1 d D U . . .
H102 H 0.378648 0.849758 -0.115878 0.125 Uiso 1 1 calc R U . . .
C103 C 0.3953(2) 0.8186(3) -0.0571(3) 0.115(3) Uani 1 1 d D U . . .
H103 H 0.379236 0.798459 -0.057808 0.138 Uiso 1 1 calc R U . . .
C104 C 0.4195(2) 0.8179(2) -0.0203(3) 0.095(2) Uani 1 1 d D U . . .
C105 C 0.44215(17) 0.8495(2) -0.0203(2) 0.0791(17) Uani 1 1 d D U . . .
C106 C 0.4220(2) 0.7897(3) 0.0173(3) 0.117(3) Uani 1 1 d D U . . .
H106 H 0.407600 0.767736 0.018074 0.140 Uiso 1 1 calc R U . . .
C107 C 0.4450(2) 0.7935(2) 0.0527(3) 0.100(2) Uani 1 1 d D U . . .
H107 H 0.446531 0.774468 0.078483 0.120 Uiso 1 1 calc R U . . .
C108 C 0.46637(17) 0.8257(2) 0.0512(2) 0.0800(18) Uani 1 1 d D U . . .
C109 C 0.48968(17) 0.8316(2) 0.0911(3) 0.0816(18) Uani 1 1 d D U . . .
H109 H 0.491647 0.811989 0.116206 0.098 Uiso 1 1 calc R U . . .
C110 C 0.52681(15) 0.8734(2) 0.1343(2) 0.0716(15) Uani 1 1 d D U . . .
C111 C 0.52120(17) 0.8604(2) 0.1802(2) 0.0802(18) Uani 1 1 d D U . . .
H111 H 0.504990 0.841204 0.184696 0.096 Uiso 1 1 calc R U . . .
C112 C 0.53872(16) 0.8749(2) 0.2191(3) 0.0816(18) Uani 1 1 d D U . . .
H112 H 0.534465 0.866026 0.250484 0.098 Uiso 1 1 calc R U . . .
C113 C 0.56241(15) 0.9022(2) 0.2129(2) 0.0730(16) Uani 1 1 d D U . . .
C114 C 0.56928(16) 0.9144(2) 0.1669(2) 0.0722(16) Uani 1 1 d D U . . .
H114 H 0.586055 0.932713 0.162244 0.087 Uiso 1 1 calc R U . . .
C115 C 0.55125(15) 0.8994(2) 0.1282(2) 0.0729(16) Uani 1 1 d D U . . .
H115 H 0.555920 0.907282 0.096567 0.087 Uiso 1 1 calc R U . . .
C116 C 0.61214(15) 0.9217(2) 0.2580(2) 0.0744(16) Uani 1 1 d D U . . .
C117 C 0.62754(16) 0.9467(2) 0.2925(3) 0.0870(19) Uani 1 1 d D U . . .
H117 H 0.615883 0.962321 0.313965 0.104 Uiso 1 1 calc R U . . .
C118 C 0.66001(17) 0.9485(3) 0.2952(3) 0.101(2) Uani 1 1 d D U . . .
H118 H 0.670650 0.965435 0.318646 0.121 Uiso 1 1 calc R U . . .
C119 C 0.67712(17) 0.9255(3) 0.2634(3) 0.105(2) Uani 1 1 d D U . . .
C120 C 0.66190(17) 0.8998(2) 0.2314(3) 0.094(2) Uani 1 1 d D U . . .
H120 H 0.673688 0.882825 0.211514 0.113 Uiso 1 1 calc R U . . .
C121 C 0.62978(15) 0.8981(2) 0.2273(3) 0.0799(17) Uani 1 1 d D U . . .
H121 H 0.619512 0.880923 0.203797 0.096 Uiso 1 1 calc R U . . .
C122 C 0.7262(2) 0.9585(4) 0.2711(6) 0.093(4) Uani 0.585(5) 1 d D U P A 1
H122 H 0.716334 0.982272 0.282493 0.112 Uiso 0.585(5) 1 calc R U P A 1
C123 C 0.7609(3) 0.9569(4) 0.2701(5) 0.103(3) Uani 0.585(5) 1 d D U P A 1
C124 C 0.7781(3) 0.9932(4) 0.2744(5) 0.107(3) Uani 0.585(5) 1 d D U P A 1
H124 H 0.768107 1.018179 0.281805 0.128 Uiso 0.585(5) 1 calc R U P A 1
C125 C 0.8098(3) 0.9924(5) 0.2678(6) 0.122(3) Uani 0.585(5) 1 d D U P A 1
H125 H 0.822213 1.016432 0.270129 0.147 Uiso 0.585(5) 1 calc R U P A 1
C126 C 0.8229(3) 0.9540(5) 0.2573(6) 0.138(3) Uani 0.585(5) 1 d D U P A 1
C127 C 0.8046(3) 0.9185(5) 0.2562(6) 0.133(3) Uani 0.585(5) 1 d D U P A 1
C128 C 0.8553(3) 0.9499(6) 0.2471(8) 0.158(4) Uani 0.585(5) 1 d D U P A 1
H128 H 0.868935 0.972536 0.244228 0.189 Uiso 0.585(5) 1 calc R U P A 1
C129 C 0.8648(4) 0.9098(6) 0.2417(8) 0.166(4) Uani 0.585(5) 1 d D U P A 1
H129 H 0.886209 0.905239 0.235913 0.199 Uiso 0.585(5) 1 calc R U P A 1
C130 C 0.8458(4) 0.8762(6) 0.2440(8) 0.163(4) Uani 0.585(5) 1 d D U P A 1
H130 H 0.854747 0.849755 0.241592 0.195 Uiso 0.585(5) 1 calc R U P A 1
C131 C 0.56142(16) 0.9298(2) 0.2948(2) 0.0760(16) Uani 1 1 d D U . . .
C132 C 0.56933(17) 0.9149(2) 0.3412(2) 0.0784(17) Uani 1 1 d D U . . .
H132 H 0.587047 0.897734 0.346786 0.094 Uiso 1 1 calc R U . . .
C133 C 0.55148(16) 0.9253(2) 0.3782(2) 0.0750(16) Uani 1 1 d D U . . .
H133 H 0.556899 0.914689 0.409393 0.090 Uiso 1 1 calc R U . . .
C134 C 0.52551(14) 0.9509(2) 0.3719(2) 0.0709(15) Uani 1 1 d D U . . .
C135 C 0.51854(16) 0.9665(2) 0.3257(2) 0.0766(17) Uani 1 1 d D U . . .
H135 H 0.501523 0.984883 0.320336 0.092 Uiso 1 1 calc R U . . .
C136 C 0.53607(15) 0.9554(2) 0.2880(2) 0.0777(17) Uani 1 1 d D U . . .
H136 H 0.530576 0.965678 0.256701 0.093 Uiso 1 1 calc R U . . .
C137 C 0.48598(15) 0.9827(2) 0.4122(2) 0.0738(16) Uani 1 1 d D U . . .
H137 H 0.481239 0.999235 0.384669 0.089 Uiso 1 1 calc R U . . .
C138 C 0.46654(15) 0.98669(19) 0.4543(2) 0.0715(15) Uani 1 1 d D U . . .
C139 C 0.44256(16) 1.0155(2) 0.4533(3) 0.0798(17) Uani 1 1 d D U . . .
H139 H 0.439147 1.033189 0.426479 0.096 Uiso 1 1 calc R U . . .
C140 C 0.42400(19) 1.0180(2) 0.4915(3) 0.0864(19) Uani 1 1 d D U . . .
H140 H 0.406831 1.036404 0.491040 0.104 Uiso 1 1 calc R U . . .
C141 C 0.43104(15) 0.99214(19) 0.5322(2) 0.0741(15) Uani 1 1 d D U . . .
C142 C 0.45596(15) 0.96536(19) 0.5304(2) 0.0692(14) Uani 1 1 d D U . . .
C143 C 0.41258(18) 0.9909(2) 0.5728(3) 0.0849(18) Uani 1 1 d D U . . .
H143 H 0.394643 1.007896 0.574106 0.102 Uiso 1 1 calc R U . . .
C144 C 0.42069(19) 0.9656(2) 0.6092(3) 0.0883(19) Uani 1 1 d D U . . .
H144 H 0.408175 0.963738 0.636155 0.106 Uiso 1 1 calc R U . . .
C145 C 0.44777(17) 0.9420(2) 0.6071(2) 0.0807(17) Uani 1 1 d D U . . .
H145 H 0.454025 0.925618 0.634109 0.097 Uiso 1 1 calc R U . . .
N34 N 0.7111(4) 0.9172(7) 0.2809(8) 0.100(5) Uani 0.415(5) 1 d D U P A 2
N35 N 0.7729(3) 0.9012(5) 0.2946(7) 0.108(4) Uiso 0.415(5) 1 d D U P A 2
N36 N 0.8117(5) 0.8572(7) 0.2760(9) 0.145(6) Uiso 0.415(5) 1 d D U P A 2
C222 C 0.7272(4) 0.9412(7) 0.3097(8) 0.108(4) Uiso 0.415(5) 1 d D U P A 2
H222 H 0.717588 0.963048 0.325699 0.130 Uiso 0.415(5) 1 calc R U P A 2
C223 C 0.7615(4) 0.9335(6) 0.3170(7) 0.115(4) Uiso 0.415(5) 1 d D U P A 2
C224 C 0.7811(5) 0.9607(7) 0.3438(8) 0.146(7) Uiso 0.415(5) 1 d D U P A 2
H224 H 0.772781 0.983944 0.358964 0.175 Uiso 0.415(5) 1 calc R U P A 2
C225 C 0.8128(5) 0.9523(7) 0.3474(10) 0.156(7) Uiso 0.415(5) 1 d D U P A 2
H225 H 0.826683 0.970512 0.364575 0.187 Uiso 0.415(5) 1 calc R U P A 2
C226 C 0.8248(4) 0.9176(6) 0.3263(7) 0.148(6) Uiso 0.415(5) 1 d D U P A 2
C227 C 0.8044(4) 0.8919(6) 0.2995(7) 0.131(5) Uiso 0.415(5) 1 d D U P A 2
C228 C 0.8572(5) 0.9053(8) 0.3307(9) 0.150(7) Uiso 0.415(5) 1 d D U P A 2
H228 H 0.872795 0.920562 0.348587 0.179 Uiso 0.415(5) 1 calc R U P A 2
C229 C 0.8638(6) 0.8698(8) 0.3069(9) 0.162(5) Uiso 0.415(5) 1 d D U P A 2
H229 H 0.884848 0.860365 0.309402 0.195 Uiso 0.415(5) 1 calc R U P A 2
C230 C 0.8424(5) 0.8470(8) 0.2797(10) 0.164(6) Uiso 0.415(5) 1 d D U P A 2
H230 H 0.849274 0.823529 0.263142 0.196 Uiso 0.415(5) 1 calc R U P A 2
S1A S 0.63157(12) 0.64796(15) -0.0519(2) 0.0932(12) Uani 0.5 1 d D U P B 1
S2A S 0.6723(3) 0.6944(3) 0.0064(4) 0.103(2) Uani 0.5 1 d D U P B 1
F1A F 0.6138(3) 0.6110(4) -0.1302(4) 0.136(4) Uani 0.5 1 d D U P B 1
F2A F 0.6619(3) 0.6004(4) -0.1091(4) 0.129(3) Uani 0.5 1 d D U P B 1
F3A F 0.6467(4) 0.6576(4) -0.1424(5) 0.142(4) Uani 0.5 1 d D U P B 1
F4A F 0.6345(3) 0.7533(5) -0.0255(7) 0.140(5) Uani 0.5 1 d D U P B 1
F5A F 0.6730(3) 0.7721(4) 0.0205(6) 0.141(4) Uani 0.5 1 d D U P B 1
F6A F 0.6786(4) 0.7546(4) -0.0545(6) 0.155(5) Uani 0.5 1 d D U P B 1
O1A O 0.6262(3) 0.6140(3) -0.0210(4) 0.101(3) Uani 0.5 1 d D U P B 1
O2A O 0.6061(4) 0.6762(6) -0.0636(9) 0.130(5) Uani 0.5 1 d D U P B 1
O3A O 0.7045(3) 0.6949(5) 0.0149(6) 0.110(4) Uani 0.5 1 d D U P B 1
O4A O 0.6518(3) 0.6960(6) 0.0451(5) 0.129(4) Uani 0.5 1 d D U P B 1
N1A N 0.6634(4) 0.6698(5) -0.0401(6) 0.106(3) Uani 0.5 1 d D U P B 1
C1A C 0.6390(4) 0.6282(6) -0.1124(6) 0.114(4) Uani 0.5 1 d D U P B 1
C2A C 0.6647(5) 0.7482(5) -0.0158(7) 0.125(4) Uani 0.5 1 d D U P B 1
S1G S 0.6327(4) 0.6540(5) -0.0815(6) 0.146(4) Uani 0.25 1 d D U P C 2
S2G S 0.6688(4) 0.6832(5) 0.0038(7) 0.099(4) Uani 0.25 1 d D U P C 2
F4G F 0.6311(6) 0.7414(10) -0.0123(13) 0.136(10) Uiso 0.25 1 d D U P C 2
O4G O 0.6492(6) 0.6744(8) 0.0414(9) 0.095(7) Uiso 0.25 1 d D U P C 2
N1G N 0.6635(7) 0.6615(11) -0.0466(9) 0.108(5) Uiso 0.25 1 d D U P C 2
O3G O 0.7010(5) 0.6786(9) 0.0193(11) 0.101(8) Uiso 0.25 1 d D U P C 2
O1G O 0.6315(9) 0.6112(7) -0.0953(12) 0.149(8) Uiso 0.25 1 d D U P C 2
O2G O 0.6069(10) 0.6707(16) -0.0558(16) 0.144(11) Uiso 0.25 1 d D U P C 2
C1G C 0.6345(8) 0.6821(10) -0.1363(10) 0.153(7) Uiso 0.25 1 d D U P C 2
F1G F 0.6315(11) 0.7212(9) -0.1309(16) 0.28(2) Uiso 0.25 1 d D U P C 2
C2G C 0.6620(7) 0.7384(7) 0.0001(11) 0.120(6) Uiso 0.25 1 d D U P C 2
F3G F 0.6613(8) 0.6725(13) -0.1563(13) 0.208(13) Uiso 0.25 1 d D U P C 2
F2G F 0.6121(8) 0.6700(13) -0.1695(12) 0.227(13) Uiso 0.25 1 d D U P C 2
F5G F 0.6798(9) 0.7531(11) -0.0311(12) 0.157(9) Uiso 0.25 1 d D U P C 2
F6G F 0.6676(7) 0.7557(8) 0.0423(9) 0.133(8) Uiso 0.25 1 d D U P C 2
S1B S 0.76554(19) 0.8680(3) 0.5359(3) 0.127(2) Uani 0.4 1 d D U P D 1
S2B S 0.79929(16) 0.8463(2) 0.6197(2) 0.0987(17) Uani 0.4 1 d D U P D 1
F1B F 0.7778(6) 0.9282(8) 0.4783(8) 0.214(9) Uiso 0.4 1 d D U P D 1
F2B F 0.8103(5) 0.9226(8) 0.5383(10) 0.211(9) Uiso 0.4 1 d D U P D 1
F3B F 0.7693(7) 0.9505(8) 0.5481(10) 0.229(10) Uiso 0.4 1 d D U P D 1
F4B F 0.7893(4) 0.7731(5) 0.5804(6) 0.144(5) Uiso 0.4 1 d D U P D 1
F5B F 0.7749(4) 0.7822(6) 0.6501(7) 0.151(6) Uiso 0.4 1 d D U P D 1
F6B F 0.8243(4) 0.7767(6) 0.6349(6) 0.155(5) Uiso 0.4 1 d D U P D 1
O1B O 0.7333(4) 0.8694(7) 0.5195(7) 0.148(7) Uiso 0.4 1 d D U P D 1
O2B O 0.7847(4) 0.8429(5) 0.5092(6) 0.113(4) Uiso 0.4 1 d D U P D 1
O3B O 0.7990(4) 0.8583(5) 0.6683(5) 0.109(5) Uiso 0.4 1 d D U P D 1
O4B O 0.8277(4) 0.8513(6) 0.5972(6) 0.130(5) Uiso 0.4 1 d D U P D 1
N1B N 0.7679(4) 0.8599(6) 0.5930(5) 0.109(4) Uiso 0.4 1 d D U P D 1
C1B C 0.7813(6) 0.9203(6) 0.5261(9) 0.151(7) Uiso 0.4 1 d D U P D 1
C2B C 0.7958(5) 0.7893(5) 0.6238(8) 0.123(6) Uiso 0.4 1 d D U P D 1
S2I S 0.7992(4) 0.8255(5) 0.6239(7) 0.136(4) Uani 0.2 1 d D U P E 2
S1I S 0.7556(4) 0.8638(6) 0.5579(7) 0.146(5) Uani 0.2 1 d D U P E 2
O3I O 0.8305(6) 0.8121(12) 0.6223(13) 0.149(10) Uiso 0.2 1 d D U P E 2
O4I O 0.7903(11) 0.8548(11) 0.6581(14) 0.157(13) Uiso 0.2 1 d D U P E 2
N1I N 0.7868(7) 0.8360(10) 0.5680(9) 0.128(5) Uiso 0.2 1 d D U P E 2
F1I F 0.7512(9) 0.9403(10) 0.5385(14) 0.171(13) Uiso 0.2 1 d D U P E 2
F3I F 0.7966(8) 0.9264(11) 0.5610(14) 0.169(12) Uiso 0.2 1 d D U P E 2
O2I O 0.7341(7) 0.8457(11) 0.5236(11) 0.128(9) Uiso 0.2 1 d D U P E 2
O1I O 0.7418(9) 0.8800(12) 0.6008(12) 0.173(13) Uiso 0.2 1 d D U P E 2
F2I F 0.7857(10) 0.9010(12) 0.4947(13) 0.192(11) Uiso 0.2 1 d D U P E 2
C1I C 0.7718(8) 0.9114(8) 0.5330(12) 0.145(7) Uiso 0.2 1 d D U P E 2
C2I C 0.7755(7) 0.7816(8) 0.6371(10) 0.108(9) Uiso 0.2 1 d D U P E 2
F4I F 0.7846(5) 0.7684(6) 0.6794(7) 0.088(5) Uiso 0.2 1 d D U P E 2
F6I F 0.7747(6) 0.7542(7) 0.6020(9) 0.114(7) Uiso 0.2 1 d D U P E 2
F5I F 0.7462(6) 0.7944(9) 0.6418(11) 0.140(9) Uiso 0.2 1 d D U P E 2
S1C S 0.76068(9) 0.62304(15) 0.10793(14) 0.1037(11) Uani 0.6 1 d D U P . .
S2C S 0.79358(10) 0.57197(13) 0.17377(18) 0.1127(12) Uani 0.6 1 d D U P . .
F1C F 0.7715(3) 0.6637(6) 0.0332(5) 0.242(8) Uani 0.6 1 d D U P . .
F2C F 0.8054(3) 0.6140(6) 0.0506(5) 0.220(6) Uani 0.6 1 d D U P . .
F3C F 0.8040(4) 0.6709(6) 0.0890(7) 0.250(7) Uani 0.6 1 d D U P . .
F4C F 0.8462(3) 0.6093(4) 0.1844(7) 0.202(5) Uani 0.6 1 d D U P . .
F5C F 0.8408(3) 0.5770(5) 0.1190(5) 0.201(5) Uani 0.6 1 d D U P . .
F6C F 0.8522(2) 0.5473(3) 0.1851(5) 0.157(4) Uani 0.6 1 d D U P . .
O1C O 0.7386(3) 0.6513(4) 0.1187(5) 0.157(5) Uani 0.6 1 d D U P . .
O2C O 0.7498(4) 0.5862(4) 0.0872(6) 0.171(5) Uani 0.6 1 d D U P . .
O3C O 0.7851(3) 0.5363(4) 0.1469(5) 0.147(4) Uani 0.6 1 d D U P . .
O4C O 0.7912(3) 0.5672(5) 0.2247(4) 0.148(4) Uani 0.6 1 d D U P . .
N1C N 0.7808(3) 0.6142(4) 0.1572(4) 0.113(3) Uani 0.6 1 d D U P . .
C1C C 0.7856(4) 0.6452(7) 0.0653(7) 0.170(5) Uani 0.6 1 d D U P . .
C2C C 0.8344(3) 0.5745(5) 0.1645(7) 0.133(4) Uani 0.6 1 d D U P . .
S1D S 0.4365(2) 0.6960(3) -0.0668(4) 0.110(2) Uani 0.35 1 d D U P F 1
S2D S 0.4252(3) 0.6437(3) -0.1488(4) 0.163(3) Uani 0.35 1 d D U P F 1
F1D F 0.4915(5) 0.7000(7) -0.0894(9) 0.155(7) Uiso 0.35 1 d D U P F 1
F2D F 0.4664(6) 0.7592(6) -0.0683(10) 0.158(7) Uiso 0.35 1 d D U P F 1
F3D F 0.4613(6) 0.7394(8) -0.1387(8) 0.182(7) Uiso 0.35 1 d D U P F 1
F4D F 0.4683(7) 0.6805(8) -0.1968(12) 0.232(9) Uiso 0.35 1 d D U P F 1
F5D F 0.4435(6) 0.6288(8) -0.2296(8) 0.181(7) Uiso 0.35 1 d D U P F 1
F6D F 0.4797(6) 0.6200(8) -0.1687(9) 0.171(7) Uiso 0.35 1 d D U P F 1
O1D O 0.4496(4) 0.6915(6) -0.0170(6) 0.115(5) Uiso 0.35 1 d D U P F 1
O2D O 0.4085(4) 0.7188(5) -0.0604(8) 0.080(5) Uiso 0.35 1 d D U P F 1
O3D O 0.4020(7) 0.6708(9) -0.1717(11) 0.207(10) Uiso 0.35 1 d D U P F 1
O4D O 0.4151(5) 0.6004(6) -0.1453(8) 0.143(7) Uiso 0.35 1 d D U P F 1
N1D N 0.4329(6) 0.6532(6) -0.0925(7) 0.147(5) Uiso 0.35 1 d D U P F 1
C1D C 0.4643(5) 0.7238(7) -0.0947(8) 0.110(5) Uiso 0.35 1 d D U P F 1
C2D C 0.4568(6) 0.6427(10) -0.1872(10) 0.191(6) Uiso 0.35 1 d D U P F 1
S1F S 0.4426(4) 0.6871(5) -0.0843(6) 0.138(4) Uani 0.25 1 d D U P G 2
C1F C 0.4681(6) 0.7302(8) -0.0847(11) 0.132(6) Uiso 0.25 1 d D U P G 2
F3F F 0.4557(7) 0.7590(8) -0.1137(11) 0.139(8) Uiso 0.25 1 d D U P G 2
O1F O 0.4482(6) 0.6616(7) -0.0450(8) 0.112(6) Uiso 0.25 1 d D U P G 2
F1F F 0.4939(5) 0.7165(8) -0.1052(9) 0.119(7) Uiso 0.25 1 d D U P G 2
O2F O 0.4103(5) 0.7154(8) -0.0819(10) 0.101(7) Uiso 0.25 1 d D U P G 2
F2F F 0.4746(7) 0.7495(9) -0.0442(10) 0.140(8) Uiso 0.25 1 d D U P G 2
S2F S 0.4499(5) 0.6796(6) -0.1823(7) 0.201(5) Uani 0.25 1 d D U P G 2
N1F N 0.4363(8) 0.6683(10) -0.1322(8) 0.173(6) Uiso 0.25 1 d D U P G 2
O3F O 0.4239(8) 0.6751(14) -0.2186(12) 0.201(11) Uiso 0.25 1 d D U P G 2
F4F F 0.4833(9) 0.6426(12) -0.2405(12) 0.213(9) Uiso 0.25 1 d D U P G 2
O4F O 0.4699(10) 0.7155(11) -0.1800(16) 0.212(12) Uiso 0.25 1 d D U P G 2
C2F C 0.4747(8) 0.6353(10) -0.1978(13) 0.206(8) Uiso 0.25 1 d D U P G 2
F5F F 0.4990(9) 0.6354(14) -0.1669(15) 0.248(14) Uiso 0.25 1 d D U P G 2
F6F F 0.4587(10) 0.6002(10) -0.1935(17) 0.228(13) Uiso 0.25 1 d D U P G 2
S1J S 0.4188(5) 0.6907(7) -0.0708(8) 0.172(5) Uiso 0.2 1 d D U P H 3
O2J O 0.4044(7) 0.7196(9) -0.0458(11) 0.093(10) Uiso 0.2 1 d D U P H 3
C1J C 0.4577(6) 0.7201(9) -0.0759(12) 0.119(6) Uiso 0.2 1 d D U P H 3
F1J F 0.4632(9) 0.7316(12) -0.0306(11) 0.164(10) Uiso 0.2 1 d D U P H 3
O1J O 0.4299(7) 0.6523(7) -0.0558(10) 0.096(7) Uiso 0.2 1 d D U P H 3
N1J N 0.4111(8) 0.6884(12) -0.1294(8) 0.169(6) Uiso 0.2 1 d D U P H 3
O3J O 0.4431(6) 0.7418(7) -0.1771(9) 0.088(6) Uiso 0.2 1 d D U P H 3
S2J S 0.4315(6) 0.7038(8) -0.1719(9) 0.222(7) Uiso 0.2 1 d D U P H 3
O4J O 0.4092(10) 0.6879(15) -0.2151(13) 0.209(14) Uiso 0.2 1 d D U P H 3
F3J F 0.4489(8) 0.7560(9) -0.0935(14) 0.142(10) Uiso 0.2 1 d D U P H 3
F6J F 0.4926(8) 0.6809(17) -0.174(2) 0.255(13) Uiso 0.2 1 d D U P H 3
F4J F 0.4619(12) 0.6677(16) -0.2360(13) 0.225(12) Uiso 0.2 1 d D U P H 3
F5J F 0.4564(11) 0.6358(11) -0.1638(16) 0.194(9) Uiso 0.2 1 d D U P H 3
C2J C 0.4640(8) 0.6690(11) -0.1865(15) 0.207(7) Uiso 0.2 1 d D U P H 3
F2J F 0.4725(9) 0.6920(11) -0.0963(15) 0.181(10) Uiso 0.2 1 d D U P H 3
S1E S 0.6410(3) 1.0081(4) 0.1019(4) 0.111(3) Uani 0.45 1 d D U P I 1
S2E S 0.6294(2) 0.9371(3) 0.0510(3) 0.105(3) Uani 0.45 1 d D U P I 1
F1E F 0.6838(4) 0.9752(5) 0.1626(6) 0.143(5) Uiso 0.45 1 d D U P I 1
F2E F 0.6744(5) 1.0375(6) 0.1784(7) 0.174(7) Uiso 0.45 1 d D U P I 1
F3E F 0.6406(3) 0.9956(5) 0.1926(5) 0.137(4) Uiso 0.45 1 d D U P I 1
F4E F 0.6882(3) 0.9066(5) 0.0572(6) 0.136(5) Uiso 0.45 1 d D U P I 1
F5E F 0.6514(3) 0.8628(4) 0.0451(5) 0.116(4) Uiso 0.45 1 d D U P I 1
F6E F 0.6625(4) 0.8931(5) 0.1140(5) 0.132(5) Uiso 0.45 1 d D U P I 1
O1E O 0.6220(4) 1.0424(5) 0.1101(6) 0.112(5) Uiso 0.45 1 d D U P I 1
O2E O 0.6683(4) 1.0164(6) 0.0723(6) 0.145(5) Uiso 0.45 1 d D U P I 1
O3E O 0.6418(4) 0.9556(5) 0.0093(6) 0.119(4) Uiso 0.45 1 d D U P I 1
O4E O 0.6018(4) 0.9128(6) 0.0374(8) 0.143(7) Uiso 0.45 1 d D U P I 1
N1E N 0.6253(4) 0.9665(4) 0.0939(6) 0.111(4) Uiso 0.45 1 d D U P I 1
C1E C 0.6622(5) 1.0022(7) 0.1636(6) 0.127(5) Uiso 0.45 1 d D U P I 1
C2E C 0.6591(5) 0.8980(6) 0.0677(7) 0.112(5) Uiso 0.45 1 d D U P I 1
O2H O 0.6213(4) 0.9788(5) 0.1378(5) 0.097(4) Uiso 0.35 1 d D U P J 2
N1H N 0.6439(4) 0.9807(5) 0.0542(6) 0.098(4) Uiso 0.35 1 d D U P J 2
F1H F 0.6962(4) 1.0259(5) 0.1035(6) 0.134(5) Uiso 0.35 1 d D U P J 2
O3H O 0.6370(4) 0.9330(5) -0.0117(5) 0.097(4) Uiso 0.35 1 d D U P J 2
C1H C 0.6788(4) 1.0029(7) 0.1320(8) 0.117(6) Uiso 0.35 1 d D U P J 2
S1H S 0.6396(4) 1.0014(5) 0.1051(6) 0.124(4) Uani 0.35 1 d D U P J 2
S2H S 0.6322(3) 0.9381(4) 0.0380(5) 0.111(3) Uani 0.35 1 d D U P J 2
C2H C 0.6608(5) 0.9049(7) 0.0734(8) 0.107(6) Uiso 0.35 1 d D U P J 2
O4H O 0.6026(4) 0.9254(5) 0.0530(6) 0.090(5) Uiso 0.35 1 d D U P J 2
F4H F 0.6496(4) 0.8905(5) 0.1122(5) 0.097(4) Uiso 0.35 1 d D U P J 2
O1H O 0.6287(4) 1.0424(5) 0.0923(6) 0.088(5) Uiso 0.35 1 d D U P J 2
F5H F 0.6887(4) 0.9240(6) 0.0794(7) 0.134(6) Uiso 0.35 1 d D U P J 2
F3H F 0.6808(6) 1.0206(8) 0.1739(8) 0.161(8) Uiso 0.35 1 d D U P J 2
F2H F 0.6918(4) 0.9664(5) 0.1365(7) 0.131(5) Uiso 0.35 1 d D U P J 2
F6H F 0.6671(5) 0.8742(6) 0.0439(7) 0.141(6) Uiso 0.35 1 d D U P J 2
N1S N 0.6580(3) 0.7642(5) 0.4918(5) 0.169(4) Uani 1 1 d . U . . .
C1S C 0.6814(3) 0.7585(5) 0.5056(7) 0.169(6) Uani 1 1 d . U . . .
C2S C 0.7107(5) 0.7525(8) 0.5332(11) 0.302(14) Uani 1 1 d . U . . .
H2S1 H 0.710824 0.725699 0.547349 0.453 Uiso 1 1 d R U . . .
H2S2 H 0.712405 0.772670 0.558228 0.453 Uiso 1 1 d R U . . .
H2S3 H 0.728145 0.755032 0.513244 0.453 Uiso 1 1 d R U . . .
N2S N 0.9124(2) 0.6426(3) 0.1433(3) 0.125(3) Uani 1 1 d . U . . .
C3S C 0.9005(3) 0.6504(4) 0.1099(4) 0.132(4) Uani 1 1 d . U . . .
C4S C 0.8819(4) 0.6535(8) 0.0628(6) 0.248(11) Uani 1 1 d . U . . .
H4S1 H 0.893302 0.640273 0.037663 0.372 Uiso 1 1 calc R U . . .
H4S2 H 0.878478 0.682363 0.054683 0.372 Uiso 1 1 calc R U . . .
H4S3 H 0.861603 0.639971 0.065367 0.372 Uiso 1 1 calc R U . . .
N3S N 0.8006(2) 0.9064(4) 0.7837(4) 0.140(3) Uani 1 1 d . U . . .
C5S C 0.7844(3) 0.8805(4) 0.7750(4) 0.123(3) Uani 1 1 d . U . . .
C6S C 0.7629(3) 0.8462(4) 0.7632(5) 0.138(4) Uani 1 1 d . U . . .
H6S1 H 0.748053 0.854131 0.736691 0.207 Uiso 1 1 calc R U . . .
H6S2 H 0.751444 0.839153 0.791445 0.207 Uiso 1 1 calc R U . . .
H6S3 H 0.774993 0.822425 0.753477 0.207 Uiso 1 1 calc R U . . .
N5S N 0.3872(3) 0.8968(3) 0.0413(4) 0.144(4) Uani 1 1 d . U . . .
C9S C 0.3665(3) 0.8972(4) 0.0192(6) 0.149(5) Uani 1 1 d . U . . .
C10S C 0.3370(4) 0.8954(6) -0.0106(7) 0.205(7) Uani 1 1 d . U . . .
H10A H 0.336713 0.870615 -0.030406 0.308 Uiso 1 1 calc R U . . .
H10B H 0.335293 0.919468 -0.031448 0.308 Uiso 1 1 calc R U . . .
H10C H 0.319359 0.894794 0.010257 0.308 Uiso 1 1 calc R U . . .
N6S N 0.7788(4) 0.9902(5) 0.1423(7) 0.210(7) Uani 1 1 d . U . . .
C11S C 0.7661(3) 1.0174(5) 0.1547(6) 0.149(4) Uani 1 1 d . U . . .
C12S C 0.7527(5) 1.0563(5) 0.1761(7) 0.199(7) Uani 1 1 d . U . . .
H12A H 0.735942 1.048974 0.197132 0.299 Uiso 1 1 calc R U . . .
H12B H 0.744157 1.073937 0.150116 0.299 Uiso 1 1 calc R U . . .
H12C H 0.769280 1.070797 0.194867 0.299 Uiso 1 1 calc R U . . .
N7S N 0.8208(8) 0.9455(9) 0.3841(11) 0.187(10) Uiso 0.5 1 d . U P K 1
C13S C 0.7984(8) 0.9565(10) 0.3885(11) 0.160(9) Uiso 0.5 1 d . U P K 1
C14S C 0.7689(8) 0.9720(11) 0.3974(13) 0.188(12) Uiso 0.5 1 d . U P K 1
H14A H 0.753792 0.960648 0.374228 0.281 Uiso 0.5 1 d R U P K 1
H14B H 0.768902 1.001217 0.394532 0.281 Uiso 0.5 1 d R U P K 1
H14C H 0.763508 0.964487 0.429202 0.281 Uiso 0.5 1 d R U P K 1
N8S N 0.3183(5) 0.6907(6) -0.1053(7) 0.135(6) Uiso 0.5 1 d D U P . .
C16S C 0.3555(9) 0.7405(12) -0.1485(16) 0.240(18) Uiso 0.5 1 d D U P . .
H16A H 0.348489 0.767911 -0.139712 0.360 Uiso 0.5 1 calc R U P . .
H16B H 0.354500 0.737912 -0.183584 0.360 Uiso 0.5 1 calc R U P . .
H16C H 0.377051 0.736305 -0.135688 0.360 Uiso 0.5 1 calc R U P . .
C15S C 0.3346(6) 0.7092(8) -0.1278(10) 0.152(9) Uiso 0.5 1 d D U P . .
S1 S 0.46506(5) 0.75802(6) 0.19715(7) 0.0822(5) Uani 1 1 d D U . . .
O1 O 0.48625(17) 0.74788(18) 0.1618(3) 0.123(2) Uani 1 1 d D U . . .
O2 O 0.45256(17) 0.79804(18) 0.1948(3) 0.124(2) Uani 1 1 d D U . . .
O3 O 0.4465(3) 0.7260(2) 0.2104(4) 0.192(4) Uani 1 1 d D U . . .
O4 O 0.4796(4) 0.7477(5) 0.2540(6) 0.152(5) Uani 0.5 1 d D U P . .
O5 O 0.5081(5) 0.7789(5) 0.2639(4) 0.164(6) Uani 0.5 1 d D U P . .

loop_
_atom_site_aniso_label
_atom_site_aniso_U_11
_atom_site_aniso_U_22
_atom_site_aniso_U_33
_atom_site_aniso_U_23
_atom_site_aniso_U_13
_atom_site_aniso_U_12
Ag1 0.0757(4) 0.0887(4) 0.0846(4) -0.0143(3) -0.0075(3) -0.0088(3)
Ag2 0.0697(3) 0.0790(4) 0.0864(4) -0.0116(3) -0.0089(3) -0.0006(2)
Ag3 0.0690(4) 0.1237(6) 0.2061(9) -0.0500(6) -0.0187(5) -0.0015(4)
Ag4 0.0685(3) 0.0916(4) 0.1099(5) -0.0112(3) -0.0052(3) -0.0018(3)
Ag5 0.0819(4) 0.0665(3) 0.0669(3) -0.0025(2) -0.0049(2) -0.0100(2)
Ag6 0.0812(4) 0.0710(3) 0.0670(3) 0.0015(2) -0.0082(2) 0.0046(2)
N1 0.089(3) 0.080(3) 0.076(3) -0.001(3) 0.003(3) -0.008(3)
N2 0.086(3) 0.077(3) 0.076(3) -0.011(3) -0.007(3) 0.003(3)
N3 0.071(3) 0.083(3) 0.070(3) -0.002(3) -0.008(3) 0.003(3)
N4 0.068(3) 0.074(3) 0.078(3) -0.001(3) -0.002(2) 0.003(3)
N5 0.089(4) 0.098(4) 0.094(4) -0.020(3) -0.022(3) 0.014(3)
N6 0.098(4) 0.157(7) 0.160(7) -0.031(6) -0.056(5) 0.006(5)
N7 0.092(4) 0.081(4) 0.076(3) 0.002(3) -0.005(3) 0.011(3)
N8 0.094(4) 0.088(4) 0.061(3) -0.003(3) -0.006(3) 0.006(3)
N9 0.098(4) 0.068(3) 0.072(3) 0.007(3) -0.010(3) -0.007(3)
N10 0.102(4) 0.078(3) 0.071(3) 0.007(3) -0.012(3) -0.009(3)
C1 0.103(5) 0.086(4) 0.097(5) -0.020(4) 0.006(4) -0.015(4)
C2 0.112(5) 0.078(4) 0.089(5) -0.004(4) -0.004(4) -0.014(4)
C3 0.114(5) 0.083(4) 0.082(5) -0.005(4) -0.002(4) -0.001(4)
C4 0.101(4) 0.076(4) 0.075(4) -0.005(3) -0.006(4) -0.001(3)
C5 0.083(4) 0.084(4) 0.060(3) 0.001(3) 0.003(3) 0.000(3)
C6 0.098(4) 0.089(4) 0.087(5) 0.000(4) -0.002(4) 0.017(4)
C7 0.078(4) 0.088(4) 0.082(4) -0.008(4) 0.002(4) 0.007(3)
C8 0.081(4) 0.081(4) 0.071(4) -0.011(3) -0.010(3) 0.006(3)
C9 0.077(4) 0.084(4) 0.073(4) -0.006(3) -0.010(3) 0.001(3)
C10 0.071(4) 0.078(4) 0.077(4) -0.006(3) -0.005(3) -0.001(3)
C11 0.065(3) 0.080(4) 0.077(4) 0.001(3) -0.003(3) 0.004(3)
C12 0.080(4) 0.084(4) 0.089(5) 0.008(4) -0.006(4) -0.002(3)
C13 0.087(4) 0.081(4) 0.080(4) 0.011(3) -0.016(4) -0.008(3)
C14 0.086(4) 0.087(4) 0.085(5) -0.004(4) -0.021(4) 0.001(3)
C15 0.073(4) 0.087(4) 0.091(5) -0.005(4) -0.018(4) -0.003(3)
C16 0.082(4) 0.073(4) 0.075(3) 0.006(3) -0.010(3) 0.003(3)
C17 0.077(4) 0.080(4) 0.075(4) 0.004(3) -0.001(3) -0.012(3)
C18 0.076(4) 0.089(5) 0.072(4) 0.003(3) 0.001(3) -0.007(3)
C19 0.059(3) 0.075(4) 0.084(4) -0.002(3) -0.003(3) 0.005(3)
C20 0.062(4) 0.084(4) 0.081(4) 0.009(3) 0.005(3) -0.003(3)
C21 0.067(4) 0.086(5) 0.086(4) 0.013(4) 0.005(3) 0.001(3)
C22 0.071(4) 0.090(5) 0.089(4) -0.003(4) -0.003(3) 0.006(4)
C23 0.090(4) 0.089(5) 0.085(4) -0.016(4) -0.013(3) 0.017(4)
C24 0.122(6) 0.099(6) 0.092(5) -0.015(4) -0.011(4) 0.022(5)
C25 0.150(7) 0.150(9) 0.093(5) -0.029(6) -0.021(5) 0.035(7)
C26 0.135(6) 0.163(9) 0.113(5) -0.045(7) -0.042(5) 0.033(7)
C27 0.106(5) 0.122(7) 0.113(5) -0.023(5) -0.038(4) 0.019(5)
C28 0.174(9) 0.217(13) 0.135(8) -0.054(9) -0.070(7) 0.034(10)
C29 0.166(9) 0.280(17) 0.171(9) -0.078(12) -0.088(9) 0.026(12)
C30 0.141(9) 0.251(15) 0.186(9) -0.083(11) -0.079(7) 0.052(10)
C31 0.090(5) 0.079(4) 0.072(4) 0.006(3) -0.009(3) 0.012(3)
C32 0.076(4) 0.080(4) 0.073(4) -0.005(3) -0.006(3) 0.010(3)
C33 0.077(4) 0.080(4) 0.073(4) 0.000(3) -0.006(3) 0.013(3)
C34 0.098(5) 0.081(4) 0.074(4) -0.004(3) -0.010(3) 0.020(4)
C35 0.168(9) 0.100(5) 0.067(4) -0.012(4) -0.018(5) 0.032(5)
C36 0.167(9) 0.080(5) 0.080(4) -0.006(4) -0.017(5) 0.032(5)
C37 0.131(7) 0.095(5) 0.077(4) -0.019(4) -0.017(4) 0.038(5)
C38 0.126(6) 0.086(4) 0.068(4) -0.008(3) -0.008(4) 0.026(4)
C39 0.163(8) 0.099(6) 0.079(5) -0.018(4) -0.026(5) 0.043(5)
C40 0.158(8) 0.091(5) 0.077(5) -0.019(4) -0.037(5) 0.023(5)
C41 0.097(5) 0.083(4) 0.072(4) 0.001(3) -0.011(3) 0.005(4)
C42 0.086(4) 0.072(4) 0.054(3) 0.002(3) -0.002(3) -0.005(3)
C43 0.106(5) 0.087(4) 0.077(4) 0.002(4) -0.019(4) 0.007(4)
C44 0.119(6) 0.084(4) 0.082(4) 0.000(4) -0.022(4) 0.008(4)
C45 0.109(5) 0.072(4) 0.084(4) 0.010(3) -0.018(4) -0.004(4)
N11 0.081(4) 0.086(4) 0.106(4) -0.008(3) -0.017(3) -0.005(3)
N12 0.068(3) 0.080(4) 0.093(4) -0.006(3) -0.009(3) -0.009(3)
N13 0.070(3) 0.074(3) 0.076(3) -0.004(3) 0.002(2) -0.005(2)
N14 0.066(3) 0.075(3) 0.106(4) 0.003(3) 0.001(3) 0.002(3)
N15 0.067(4) 0.092(4) 0.129(5) 0.009(3) 0.012(3) -0.001(3)
N16 0.093(5) 0.102(5) 0.215(9) -0.012(5) 0.042(6) -0.020(4)
N17 0.087(4) 0.097(4) 0.073(3) 0.011(3) -0.004(3) 0.020(3)
N18 0.087(4) 0.087(4) 0.092(4) 0.018(3) -0.003(3) 0.018(3)
N19 0.080(4) 0.096(4) 0.086(4) 0.025(3) -0.008(3) -0.006(3)
N20 0.073(3) 0.086(4) 0.075(3) 0.009(3) -0.013(3) -0.004(3)
C51 0.107(6) 0.100(6) 0.124(7) -0.021(5) -0.038(5) 0.004(4)
C52 0.122(7) 0.122(7) 0.164(9) -0.015(6) -0.067(7) 0.013(6)
C53 0.099(6) 0.095(6) 0.169(8) -0.011(5) -0.049(6) 0.012(5)
C54 0.074(4) 0.094(5) 0.139(6) -0.013(4) -0.021(4) 0.006(4)
C55 0.079(4) 0.091(5) 0.102(5) -0.007(4) -0.014(4) -0.004(3)
C56 0.079(5) 0.091(5) 0.135(6) -0.012(4) -0.016(4) 0.009(4)
C57 0.069(4) 0.085(5) 0.123(6) -0.014(4) -0.008(4) 0.002(3)
C58 0.071(4) 0.085(4) 0.089(4) -0.007(3) 0.001(3) -0.003(3)
C59 0.074(4) 0.071(4) 0.089(4) -0.013(3) -0.008(3) -0.005(3)
C60 0.076(4) 0.070(4) 0.064(4) -0.001(3) 0.000(3) -0.004(3)
C61 0.079(4) 0.074(4) 0.076(4) -0.007(3) -0.001(3) -0.003(3)
C62 0.083(4) 0.075(4) 0.072(4) 0.002(3) -0.004(3) 0.002(3)
C63 0.069(3) 0.086(4) 0.063(4) 0.001(3) -0.002(3) -0.003(3)
C64 0.077(4) 0.076(4) 0.077(4) -0.004(3) -0.009(3) -0.004(3)
C65 0.074(4) 0.073(4) 0.079(4) 0.002(3) -0.006(3) -0.001(3)
C66 0.072(4) 0.074(4) 0.072(3) 0.001(3) -0.007(3) 0.002(3)
C67 0.081(4) 0.073(4) 0.077(4) -0.005(3) -0.006(3) 0.001(3)
C68 0.082(4) 0.079(4) 0.077(4) 0.008(3) 0.002(3) 0.005(3)
C69 0.072(4) 0.069(4) 0.086(4) 0.001(3) -0.005(3) 0.005(3)
C70 0.076(4) 0.084(4) 0.085(4) -0.003(3) -0.009(3) -0.008(3)
C71 0.078(4) 0.097(5) 0.073(4) 0.002(3) -0.011(3) -0.003(3)
C72 0.081(5) 0.089(5) 0.113(5) -0.011(4) 0.010(4) -0.003(4)
C73 0.073(4) 0.106(5) 0.116(6) -0.010(4) 0.010(4) -0.002(4)
C74 0.117(7) 0.130(7) 0.153(8) -0.016(6) 0.049(6) -0.012(6)
C75 0.121(8) 0.145(8) 0.209(12) -0.003(7) 0.080(8) -0.021(7)
C76 0.093(6) 0.121(6) 0.213(10) 0.023(6) 0.069(7) -0.001(5)
C77 0.072(5) 0.095(5) 0.180(8) 0.004(5) 0.026(5) -0.006(4)
C78 0.161(11) 0.125(8) 0.262(14) 0.026(8) 0.101(11) -0.011(8)
C79 0.156(11) 0.129(8) 0.295(16) 0.018(9) 0.097(11) -0.027(9)
C80 0.132(9) 0.103(7) 0.265(14) -0.012(8) 0.067(9) -0.027(6)
C81 0.076(4) 0.081(4) 0.073(4) 0.005(3) 0.001(3) 0.007(3)
C82 0.077(4) 0.101(5) 0.098(5) 0.020(4) 0.001(4) 0.017(4)
C83 0.077(4) 0.106(6) 0.101(5) 0.022(4) -0.003(4) 0.016(4)
C84 0.078(4) 0.100(5) 0.082(4) 0.013(4) 0.000(3) 0.018(4)
C85 0.078(4) 0.099(5) 0.072(4) 0.013(3) 0.004(3) 0.009(4)
C86 0.072(4) 0.087(5) 0.074(4) 0.002(3) -0.002(3) 0.012(3)
C87 0.104(6) 0.134(7) 0.090(5) 0.019(5) -0.005(4) 0.043(5)
C88 0.110(6) 0.124(7) 0.088(5) 0.029(5) 0.002(4) 0.051(5)
C89 0.135(7) 0.205(11) 0.115(7) 0.051(7) 0.019(6) 0.093(8)
C90 0.118(7) 0.243(13) 0.117(7) 0.056(8) -0.003(5) 0.088(8)
C91 0.116(6) 0.131(7) 0.107(5) 0.030(5) -0.003(4) 0.052(6)
C92 0.080(4) 0.095(5) 0.094(4) 0.022(4) -0.009(3) 0.010(4)
C93 0.119(7) 0.172(10) 0.104(6) 0.041(6) -0.019(5) 0.045(7)
C94 0.109(6) 0.111(6) 0.108(6) 0.028(5) -0.017(4) -0.004(5)
C95 0.089(5) 0.102(6) 0.096(5) 0.021(4) -0.014(4) -0.016(4)
N21 0.075(3) 0.071(3) 0.072(3) -0.002(2) -0.001(2) -0.008(3)
N22 0.080(3) 0.074(3) 0.074(3) -0.001(3) -0.001(3) -0.007(3)
N23 0.077(3) 0.065(3) 0.071(3) -0.001(2) -0.002(2) 0.003(2)
N24 0.078(5) 0.079(7) 0.116(10) -0.004(6) -0.001(6) -0.006(4)
N25 0.083(5) 0.109(6) 0.125(7) 0.000(6) -0.009(5) 0.005(5)
N26 0.132(6) 0.147(7) 0.163(8) -0.016(7) -0.010(7) 0.023(6)
N27 0.071(3) 0.060(3) 0.069(3) -0.001(2) -0.009(2) -0.002(2)
N28 0.074(3) 0.061(3) 0.071(3) -0.001(2) -0.009(2) -0.001(2)
N29 0.083(4) 0.064(3) 0.067(3) 0.002(2) -0.004(2) -0.001(3)
N30 0.072(3) 0.092(4) 0.071(3) 0.001(3) -0.006(2) -0.006(3)
C101 0.090(5) 0.091(5) 0.080(4) 0.001(4) -0.009(3) -0.005(4)
C102 0.102(6) 0.106(6) 0.101(5) 0.012(4) -0.025(5) -0.017(4)
C103 0.112(6) 0.113(6) 0.116(6) 0.021(5) -0.027(5) -0.051(5)
C104 0.103(5) 0.081(5) 0.098(5) 0.003(4) -0.020(4) -0.025(4)
C105 0.084(4) 0.076(4) 0.076(4) 0.000(3) -0.008(3) -0.010(3)
C106 0.128(7) 0.107(6) 0.111(6) 0.019(5) -0.019(5) -0.054(5)
C107 0.118(6) 0.075(5) 0.105(5) 0.006(4) -0.014(4) -0.027(4)
C108 0.093(5) 0.068(4) 0.077(4) 0.006(3) -0.007(3) -0.009(3)
C109 0.089(5) 0.071(4) 0.083(4) 0.004(3) -0.006(3) -0.001(3)
C110 0.068(4) 0.076(4) 0.071(3) 0.001(3) 0.004(3) -0.001(3)
C111 0.077(4) 0.087(5) 0.076(4) 0.006(3) -0.004(3) -0.006(3)
C112 0.075(4) 0.091(5) 0.078(4) 0.012(4) -0.004(3) -0.009(3)
C113 0.066(4) 0.079(4) 0.073(3) 0.006(3) -0.003(3) -0.002(3)
C114 0.072(4) 0.069(4) 0.075(4) 0.006(3) 0.004(3) -0.001(3)
C115 0.076(4) 0.067(4) 0.075(4) 0.003(3) -0.001(3) 0.001(3)
C116 0.070(3) 0.068(4) 0.084(4) 0.013(3) -0.004(3) -0.006(3)
C117 0.077(4) 0.080(4) 0.102(5) 0.002(4) -0.010(4) -0.005(3)
C118 0.080(4) 0.087(5) 0.134(7) -0.014(5) -0.007(4) -0.014(4)
C119 0.074(4) 0.088(5) 0.152(7) -0.017(5) -0.001(4) -0.012(4)
C120 0.077(4) 0.073(4) 0.130(6) -0.004(4) -0.001(4) 0.003(3)
C121 0.070(4) 0.073(4) 0.096(5) 0.009(3) -0.005(3) -0.003(3)
C122 0.075(5) 0.074(7) 0.129(10) 0.002(7) -0.004(7) -0.011(5)
C123 0.084(4) 0.108(5) 0.115(6) -0.006(5) -0.002(5) -0.007(4)
C124 0.077(5) 0.122(6) 0.120(7) -0.010(6) -0.010(6) -0.014(5)
C125 0.078(5) 0.145(7) 0.142(8) -0.012(7) -0.015(6) -0.019(5)
C126 0.090(5) 0.155(6) 0.167(8) -0.014(7) -0.008(6) -0.002(5)
C127 0.101(5) 0.141(6) 0.154(7) -0.011(7) -0.002(6) 0.008(5)
C128 0.103(6) 0.176(8) 0.193(9) -0.017(9) 0.000(7) 0.001(7)
C129 0.123(7) 0.180(8) 0.194(9) -0.014(9) 0.003(8) 0.012(6)
C130 0.145(6) 0.169(7) 0.174(7) -0.008(6) 0.008(6) 0.011(5)
C131 0.078(4) 0.078(4) 0.072(3) 0.008(3) 0.001(3) -0.011(3)
C132 0.075(4) 0.077(4) 0.082(4) 0.003(3) -0.010(3) 0.006(3)
C133 0.081(4) 0.070(4) 0.071(4) 0.003(3) -0.012(3) 0.002(3)
C134 0.067(3) 0.071(4) 0.074(3) 0.005(3) -0.010(3) -0.008(3)
C135 0.066(4) 0.093(5) 0.069(3) 0.011(3) -0.012(3) 0.001(3)
C136 0.076(4) 0.082(4) 0.074(4) 0.008(3) -0.011(3) -0.001(3)
C137 0.079(4) 0.070(4) 0.071(4) 0.002(3) -0.013(3) -0.003(3)
C138 0.076(4) 0.062(3) 0.074(3) -0.005(3) -0.015(3) -0.001(3)
C139 0.081(4) 0.063(4) 0.093(4) 0.001(3) -0.012(3) 0.005(3)
C140 0.090(5) 0.077(4) 0.090(4) -0.011(3) -0.011(3) 0.015(4)
C141 0.077(4) 0.062(4) 0.080(4) -0.014(3) -0.017(3) 0.003(3)
C142 0.071(4) 0.065(4) 0.070(3) -0.012(3) -0.008(3) -0.003(3)
C143 0.089(5) 0.082(5) 0.083(4) -0.018(3) -0.005(3) 0.009(4)
C144 0.097(5) 0.083(5) 0.085(4) -0.016(3) 0.007(4) 0.000(4)
C145 0.093(5) 0.076(4) 0.072(4) -0.011(3) -0.005(3) -0.004(3)
N34 0.076(6) 0.095(9) 0.129(12) -0.009(9) -0.002(7) -0.010(6)
S1A 0.090(3) 0.083(3) 0.108(3) -0.008(2) 0.013(3) -0.009(2)
S2A 0.102(4) 0.095(4) 0.113(4) -0.009(3) 0.013(3) -0.013(3)
F1A 0.129(7) 0.152(9) 0.128(8) -0.020(7) -0.003(6) -0.016(6)
F2A 0.132(8) 0.128(8) 0.127(8) -0.025(6) 0.014(6) 0.006(6)
F3A 0.156(9) 0.145(8) 0.128(7) 0.004(6) 0.022(7) -0.014(7)
F4A 0.127(7) 0.115(9) 0.174(12) -0.012(9) -0.020(7) 0.002(7)
F5A 0.119(8) 0.122(8) 0.183(10) -0.038(8) 0.013(7) -0.010(7)
F6A 0.198(11) 0.095(7) 0.177(11) 0.000(8) 0.046(10) -0.016(8)
O1A 0.095(7) 0.085(7) 0.122(8) 0.019(6) 0.005(6) -0.019(5)
O2A 0.098(8) 0.086(8) 0.203(14) -0.003(8) 0.000(8) 0.012(6)
O3A 0.083(7) 0.098(9) 0.150(10) -0.028(8) 0.027(6) -0.019(6)
O4A 0.107(8) 0.166(12) 0.115(8) -0.011(8) 0.017(7) -0.031(9)
N1A 0.084(6) 0.105(7) 0.131(7) -0.017(6) 0.015(6) -0.017(6)
C1A 0.109(7) 0.120(8) 0.115(8) -0.009(6) 0.024(6) -0.010(6)
C2A 0.117(7) 0.108(8) 0.152(8) -0.009(7) 0.011(7) -0.014(7)
S1G 0.129(7) 0.144(7) 0.166(8) -0.012(7) 0.008(7) -0.019(6)
S2G 0.092(6) 0.110(8) 0.099(6) 0.003(6) 0.043(5) -0.002(6)
S1B 0.105(4) 0.179(6) 0.095(4) 0.003(4) -0.022(3) 0.018(4)
S2B 0.098(3) 0.118(4) 0.078(3) -0.003(3) -0.009(3) 0.033(4)
S2I 0.134(7) 0.148(8) 0.128(7) 0.040(7) 0.031(6) 0.056(7)
S1I 0.134(8) 0.168(8) 0.133(9) 0.024(8) -0.013(7) 0.034(7)
S1C 0.077(2) 0.136(3) 0.098(2) 0.002(2) 0.0051(18) -0.008(2)
S2C 0.102(3) 0.097(3) 0.139(3) 0.021(2) 0.008(2) -0.004(2)
F1C 0.130(9) 0.44(2) 0.162(9) 0.143(12) 0.058(7) 0.094(11)
F2C 0.123(9) 0.357(16) 0.186(12) 0.079(11) 0.051(8) 0.078(10)
F3C 0.227(15) 0.271(15) 0.252(15) 0.116(11) 0.002(11) -0.092(12)
F4C 0.112(8) 0.144(8) 0.348(16) 0.032(10) -0.004(10) -0.013(7)
F5C 0.131(9) 0.248(14) 0.228(10) 0.095(9) 0.056(8) 0.062(9)
F6C 0.103(6) 0.135(7) 0.229(11) 0.060(8) -0.011(7) 0.002(5)
O1C 0.156(10) 0.176(11) 0.145(10) 0.028(8) 0.048(8) 0.077(9)
O2C 0.153(11) 0.168(11) 0.185(13) -0.038(9) -0.055(10) 0.012(8)
O3C 0.147(10) 0.111(8) 0.183(11) -0.009(8) 0.021(9) -0.016(7)
O4C 0.155(10) 0.173(12) 0.118(8) 0.043(7) 0.020(7) 0.035(9)
N1C 0.107(7) 0.097(7) 0.136(8) 0.012(6) 0.007(6) -0.013(6)
C1C 0.111(10) 0.258(13) 0.141(11) 0.055(10) 0.013(8) 0.033(8)
C2C 0.128(9) 0.086(7) 0.189(10) 0.053(8) 0.034(8) 0.016(6)
S1D 0.084(4) 0.114(5) 0.134(5) 0.007(4) 0.008(4) 0.007(4)
S2D 0.167(6) 0.142(6) 0.177(6) -0.007(5) -0.023(6) 0.008(5)
S1F 0.137(6) 0.135(6) 0.145(6) 0.054(5) 0.029(5) 0.001(5)
S2F 0.198(7) 0.206(7) 0.203(7) 0.004(7) 0.046(7) 0.044(7)
S1E 0.103(4) 0.123(5) 0.103(4) 0.004(4) -0.021(4) -0.011(4)
S2E 0.082(4) 0.135(5) 0.101(5) 0.001(4) 0.013(4) -0.016(3)
S1H 0.109(6) 0.135(6) 0.130(6) 0.052(5) 0.023(5) 0.035(5)
S2H 0.094(5) 0.114(5) 0.130(7) 0.058(5) 0.038(5) 0.023(4)
N1S 0.112(6) 0.234(13) 0.162(9) -0.004(9) 0.003(6) 0.027(8)
C1S 0.106(7) 0.161(11) 0.236(15) -0.039(11) -0.028(8) 0.014(8)
C2S 0.171(15) 0.35(3) 0.37(3) 0.01(3) -0.120(18) 0.009(18)
N2S 0.133(7) 0.139(7) 0.101(5) 0.017(5) -0.010(5) -0.002(5)
C3S 0.115(8) 0.175(11) 0.105(6) 0.043(7) 0.001(5) 0.011(7)
C4S 0.155(13) 0.43(3) 0.157(11) 0.111(16) -0.027(9) 0.020(16)
N3S 0.115(7) 0.161(9) 0.143(8) -0.024(6) 0.004(6) -0.009(5)
C5S 0.100(7) 0.139(8) 0.129(8) -0.018(7) -0.004(6) 0.009(5)
C6S 0.119(8) 0.143(9) 0.149(9) -0.029(8) -0.010(7) 0.003(6)
N5S 0.128(7) 0.158(8) 0.144(8) 0.023(6) -0.001(5) -0.074(7)
C9S 0.111(8) 0.160(10) 0.173(11) 0.044(9) -0.008(6) -0.065(8)
C10S 0.134(10) 0.242(19) 0.234(18) -0.029(15) -0.028(10) 0.009(11)
N6S 0.188(13) 0.145(10) 0.308(19) -0.030(11) 0.102(12) -0.030(8)
C11S 0.132(10) 0.150(10) 0.166(12) -0.008(9) 0.015(8) -0.013(8)
C12S 0.217(17) 0.162(12) 0.220(17) -0.014(11) 0.023(13) 0.005(11)
S1 0.0873(12) 0.0771(12) 0.0813(11) 0.0010(9) -0.0014(9) -0.0033(9)
O1 0.140(5) 0.084(4) 0.151(5) 0.016(4) 0.070(5) 0.025(4)
O2 0.124(5) 0.100(4) 0.153(6) 0.004(4) 0.036(4) 0.011(4)
O3 0.283(11) 0.116(5) 0.190(8) -0.029(6) 0.128(8) -0.067(7)
O4 0.217(12) 0.113(10) 0.132(9) 0.055(8) 0.073(8) 0.002(8)
O5 0.31(2) 0.109(9) 0.068(9) 0.020(6) 0.000(11) -0.008(10)

loop_
_atom_type_symbol
_atom_type_description
_atom_type_scat_dispersion_real
_atom_type_scat_dispersion_imag
_atom_type_scat_source
C C 0.0032 0.0016 'International Tables Vol C Tables 4.2.6.8 and 6.1.1.4'
H H 0.0000 0.0000 'International Tables Vol C Tables 4.2.6.8 and 6.1.1.4'
N N 0.0061 0.0032 'International Tables Vol C Tables 4.2.6.8 and 6.1.1.4'
O O 0.0106 0.0058 'International Tables Vol C Tables 4.2.6.8 and 6.1.1.4'
F F 0.0168 0.0099 'International Tables Vol C Tables 4.2.6.8 and 6.1.1.4'
S S 0.1203 0.1179 'International Tables Vol C Tables 4.2.6.8 and 6.1.1.4'
Ag Ag -0.9515 1.0590 'International Tables Vol C Tables 4.2.6.8 and 6.1.1.4'

loop_
_geom_angle_atom_site_label_1
_geom_angle_atom_site_label_2
_geom_angle_atom_site_label_3
_geom_angle
_geom_angle_site_symmetry_1
_geom_angle_site_symmetry_3
N11 Ag1 N1 154.4(2) . .
N11 Ag1 N18 97.9(2) . 2_655
N1 Ag1 N18 103.4(2) . 2_655
N11 Ag1 N17 98.3(2) . 2_655
N1 Ag1 N17 102.5(2) . 2_655
N18 Ag1 N17 68.83(19) 2_655 2_655
N11 Ag1 Ag2 77.60(15) . .
N1 Ag1 Ag2 81.45(15) . .
N18 Ag1 Ag2 175.08(17) 2_655 .
N17 Ag1 Ag2 109.64(13) 2_655 .
N12 Ag2 N2 161.5(2) . .
N12 Ag2 N3 125.9(2) . .
N2 Ag2 N3 71.4(2) . .
N12 Ag2 N13 71.00(19) . .
N2 Ag2 N13 122.23(19) . .
N3 Ag2 N13 81.84(18) . .
N12 Ag2 Ag1 79.28(14) . .
N2 Ag2 Ag1 82.36(14) . .
N3 Ag2 Ag1 143.43(14) . .
N13 Ag2 Ag1 134.51(13) . .
N16 Ag3 N6 155.1(3) . .
N16 Ag3 N34 112.6(6) . .
N6 Ag3 N34 83.2(6) . .
N16 Ag3 N35 114.6(5) . .
N6 Ag3 N35 88.5(5) . .
N34 Ag3 N35 69.6(5) . .
N16 Ag3 N24 95.2(4) . .
N6 Ag3 N24 100.1(4) . .
N16 Ag3 N25 90.9(4) . .
N6 Ag3 N25 113.3(4) . .
N24 Ag3 N25 64.7(3) . .
N16 Ag3 Ag4 79.4(2) . .
N6 Ag3 Ag4 77.1(2) . .
N34 Ag3 Ag4 110.1(4) . .
N35 Ag3 Ag4 165.4(5) . .
N24 Ag3 Ag4 109.6(2) . .
N25 Ag3 Ag4 168.4(3) . .
N15 Ag4 N5 160.2(3) . .
N15 Ag4 N14 72.0(2) . .
N5 Ag4 N14 124.1(2) . .
N15 Ag4 N4 126.1(2) . .
N5 Ag4 N4 71.0(2) . .
N14 Ag4 N4 83.01(19) . .
N15 Ag4 Ag3 80.72(17) . .
N5 Ag4 Ag3 79.68(17) . .
N14 Ag4 Ag3 143.29(14) . .
N4 Ag4 Ag3 133.56(13) . .
N22 Ag5 N28 161.2(2) . 2_655
N22 Ag5 N27 126.3(2) . 2_655
N28 Ag5 N27 72.15(18) 2_655 2_655
N22 Ag5 N23 71.34(18) . .
N28 Ag5 N23 119.26(18) 2_655 .
N27 Ag5 N23 82.08(17) 2_655 .
N22 Ag5 Ag6 80.19(14) . 2_655
N28 Ag5 Ag6 81.86(13) 2_655 2_655
N27 Ag5 Ag6 142.42(12) 2_655 2_655
N23 Ag5 Ag6 135.11(13) . 2_655
N29 Ag6 N21 157.04(19) . 2_655
N29 Ag6 N8 109.0(2) . 2_655
N21 Ag6 N8 92.3(2) 2_655 2_655
N29 Ag6 N7 97.6(2) . 2_655
N21 Ag6 N7 98.0(2) 2_655 2_655
N8 Ag6 N7 68.91(19) 2_655 2_655
N29 Ag6 Ag5 82.22(13) . 2_655
N21 Ag6 Ag5 76.92(13) 2_655 2_655
N8 Ag6 Ag5 168.67(16) 2_655 2_655
N7 Ag6 Ag5 108.66(13) 2_655 2_655
C1 N1 C5 118.0(7) . .
C1 N1 Ag1 114.2(5) . .
C5 N1 Ag1 127.6(5) . .
C8 N2 C5 118.1(6) . .
C8 N2 Ag2 114.8(4) . .
C5 N2 Ag2 126.5(5) . .
C9 N3 C10 122.8(6) . .
C9 N3 Ag2 112.8(5) . .
C10 N3 Ag2 122.4(4) . .
C22 N4 C19 121.9(6) . .
C22 N4 Ag4 112.6(4) . .
C19 N4 Ag4 123.6(4) . .
C23 N5 C27 118.3(7) . .
C23 N5 Ag4 116.9(4) . .
C27 N5 Ag4 124.3(6) . .
C30 N6 C27 116.3(11) . .
C30 N6 Ag3 116.4(10) . .
C27 N6 Ag3 121.0(6) . .
C37 N7 C34 123.8(6) . .
C37 N7 Ag6 113.7(5) . 2_655
C34 N7 Ag6 121.0(4) . 2_655
C38 N8 C42 118.2(6) . .
C38 N8 Ag6 114.8(4) . 2_655
C42 N8 Ag6 123.2(4) . 2_655
C45 N9 C42 117.0(6) . .
C31 N10 C16 122.8(6) . .
C31 N10 C13 119.0(6) . .
C16 N10 C13 117.3(5) . .
N1 C1 C2 124.2(8) . .
N1 C1 H1 117.9 . .
C2 C1 H1 117.9 . .
C3 C2 C1 119.2(7) . .
C3 C2 H2 120.4 . .
C1 C2 H2 120.4 . .
C2 C3 C4 119.0(8) . .
C2 C3 H3 120.5 . .
C4 C3 H3 120.5 . .
C6 C4 C3 123.5(7) . .
C6 C4 C5 118.3(6) . .
C3 C4 C5 118.2(7) . .
N1 C5 N2 116.2(6) . .
N1 C5 C4 121.2(6) . .
N2 C5 C4 122.5(6) . .
C7 C6 C4 119.2(7) . .
C7 C6 H6 120.4 . .
C4 C6 H6 120.4 . .
C6 C7 C8 119.4(7) . .
C6 C7 H7 120.3 . .
C8 C7 H7 120.3 . .
N2 C8 C7 122.5(6) . .
N2 C8 C9 118.5(6) . .
C7 C8 C9 119.0(6) . .
N3 C9 C8 120.3(7) . .
N3 C9 H9 119.8 . .
C8 C9 H9 119.8 . .
C11 C10 C15 117.9(6) . .
C11 C10 N3 124.6(6) . .
C15 C10 N3 117.4(6) . .
C12 C11 C10 121.3(6) . .
C12 C11 H11 119.4 . .
C10 C11 H11 119.4 . .
C11 C12 C13 120.2(7) . .
C11 C12 H12 119.9 . .
C13 C12 H12 119.9 . .
C14 C13 C12 119.4(6) . .
C14 C13 N10 120.5(6) . .
C12 C13 N10 120.1(6) . .
C15 C14 C13 119.6(7) . .
C15 C14 H14 120.2 . .
C13 C14 H14 120.2 . .
C14 C15 C10 121.6(7) . .
C14 C15 H15 119.2 . .
C10 C15 H15 119.2 . .
C17 C16 C21 120.7(6) . .
C17 C16 N10 119.3(6) . .
C21 C16 N10 120.0(6) . .
C16 C17 C18 119.4(6) . .
C16 C17 H17 120.3 . .
C18 C17 H17 120.3 . .
C19 C18 C17 119.9(6) . .
C19 C18 H18 120.1 . .
C17 C18 H18 120.1 . .
C20 C19 C18 119.6(6) . .
C20 C19 N4 116.8(6) . .
C18 C19 N4 123.6(6) . .
C19 C20 C21 121.7(6) . .
C19 C20 H20 119.1 . .
C21 C20 H20 119.1 . .
C20 C21 C16 118.6(6) . .
C20 C21 H21 120.7 . .
C16 C21 H21 120.7 . .
N4 C22 C23 120.6(7) . .
N4 C22 H22 119.7 . .
C23 C22 H22 119.7 . .
N5 C23 C24 122.5(7) . .
N5 C23 C22 117.2(6) . .
C24 C23 C22 120.2(7) . .
C25 C24 C23 118.5(9) . .
C25 C24 H24 120.7 . .
C23 C24 H24 120.7 . .
C24 C25 C26 120.5(9) . .
C24 C25 H25 119.7 . .
C26 C25 H25 119.7 . .
C25 C26 C27 118.0(8) . .
C25 C26 C28 122.1(11) . .
C27 C26 C28 119.8(11) . .
N6 C27 N5 114.5(8) . .
N6 C27 C26 123.5(8) . .
N5 C27 C26 122.0(9) . .
C29 C28 C26 114.2(12) . .
C29 C28 H28 122.9 . .
C26 C28 H28 122.9 . .
C28 C29 C30 122.7(11) . .
C28 C29 H29 118.7 . .
C30 C29 H29 118.7 . .
N6 C30 C29 123.2(13) . .
N6 C30 H30 118.4 . .
C29 C30 H30 118.4 . .
C36 C31 N10 119.7(6) . .
C36 C31 C32 118.8(6) . .
N10 C31 C32 121.6(6) . .
C33 C32 C31 119.0(6) . .
C33 C32 H32 120.5 . .
C31 C32 H32 120.5 . .
C34 C33 C32 121.5(6) . .
C34 C33 H33 119.2 . .
C32 C33 H33 119.2 . .
C33 C34 C35 118.3(6) . .
C33 C34 N7 117.1(6) . .
C35 C34 N7 124.5(6) . .
C34 C35 C36 121.0(7) . .
C34 C35 H35 119.5 . .
C36 C35 H35 119.5 . .
C31 C36 C35 120.3(7) . .
C31 C36 H36 119.8 . .
C35 C36 H36 119.8 . .
N7 C37 C38 122.0(7) . .
N7 C37 H37 119.0 . .
C38 C37 H37 119.0 . .
N8 C38 C39 122.9(7) . .
N8 C38 C37 117.2(6) . .
C39 C38 C37 119.9(7) . .
C40 C39 C38 119.9(7) . .
C40 C39 H39 120.0 . .
C38 C39 H39 120.0 . .
C39 C40 C41 118.9(7) . .
C39 C40 H40 120.5 . .
C41 C40 H40 120.5 . .
C43 C41 C42 117.7(6) . .
C43 C41 C40 124.7(7) . .
C42 C41 C40 117.5(6) . .
N9 C42 N8 114.8(5) . .
N9 C42 C41 122.6(6) . .
N8 C42 C41 122.5(6) . .
C44 C43 C41 119.9(7) . .
C44 C43 H43 120.0 . .
C41 C43 H43 120.0 . .
C43 C44 C45 118.7(7) . .
C43 C44 H44 120.6 . .
C45 C44 H44 120.6 . .
N9 C45 C44 123.8(7) . .
N9 C45 H45 118.1 . .
C44 C45 H45 118.1 . .
C51 N11 C55 117.9(7) . .
C51 N11 Ag1 117.4(5) . .
C55 N11 Ag1 118.2(5) . .
C58 N12 C55 117.7(6) . .
C58 N12 Ag2 118.6(4) . .
C55 N12 Ag2 123.2(5) . .
C59 N13 C60 121.1(6) . .
C59 N13 Ag2 110.8(4) . .
C60 N13 Ag2 126.0(4) . .
C72 N14 C69 121.2(6) . .
C72 N14 Ag4 111.5(5) . .
C69 N14 Ag4 125.8(5) . .
C73 N15 C77 117.8(7) . .
C73 N15 Ag4 116.4(5) . .
C77 N15 Ag4 125.3(6) . .
C80 N16 C77 113.6(10) . .
C80 N16 Ag3 118.2(9) . .
C77 N16 Ag3 125.0(7) . .
C87 N17 C84 121.5(7) . .
C87 N17 Ag1 116.7(5) . 2_655
C84 N17 Ag1 121.3(4) . 2_655
C88 N18 C92 119.1(6) . .
C88 N18 Ag1 116.4(5) . 2_655
C92 N18 Ag1 124.5(5) . 2_655
C95 N19 C92 117.9(7) . .
C81 N20 C66 121.6(5) . .
C81 N20 C63 120.6(5) . .
C66 N20 C63 117.6(5) . .
N11 C51 C52 123.2(8) . .
N11 C51 H51 118.4 . .
C52 C51 H51 118.4 . .
C53 C52 C51 119.0(9) . .
C53 C52 H52 120.5 . .
C51 C52 H52 120.5 . .
C52 C53 C54 121.3(8) . .
C52 C53 H53 119.3 . .
C54 C53 H53 119.3 . .
C53 C54 C56 125.2(8) . .
C53 C54 C55 116.9(7) . .
C56 C54 C55 117.9(7) . .
N12 C55 N11 116.1(6) . .
N12 C55 C54 122.5(7) . .
N11 C55 C54 121.4(6) . .
C57 C56 C54 119.7(7) . .
C57 C56 H56 120.1 . .
C54 C56 H56 120.1 . .
C56 C57 C58 118.7(7) . .
C56 C57 H57 120.6 . .
C58 C57 H57 120.6 . .
N12 C58 C57 123.2(6) . .
N12 C58 C59 118.2(6) . .
C57 C58 C59 118.6(6) . .
N13 C59 C58 120.8(6) . .
N13 C59 H59 119.6 . .
C58 C59 H59 119.6 . .
C61 C60 C65 118.0(6) . .
C61 C60 N13 118.0(6) . .
C65 C60 N13 124.0(6) . .
C62 C61 C60 122.2(6) . .
C62 C61 H61 118.9 . .
C60 C61 H61 118.9 . .
C63 C62 C61 118.6(6) . .
C63 C62 H62 120.7 . .
C61 C62 H62 120.7 . .
C62 C63 C64 120.5(6) . .
C62 C63 N20 120.8(6) . .
C64 C63 N20 118.7(6) . .
C65 C64 C63 120.4(6) . .
C65 C64 H64 119.8 . .
C63 C64 H64 119.8 . .
C64 C65 C60 120.2(6) . .
C64 C65 H65 119.9 . .
C60 C65 H65 119.9 . .
C67 C66 C71 119.0(6) . .
C67 C66 N20 119.5(6) . .
C71 C66 N20 121.5(6) . .
C66 C67 C68 120.3(6) . .
C66 C67 H67 119.9 . .
C68 C67 H67 119.9 . .
C67 C68 C69 120.4(6) . .
C67 C68 H68 119.8 . .
C69 C68 H68 119.8 . .
C70 C69 N14 119.5(6) . .
C70 C69 C68 118.0(6) . .
N14 C69 C68 122.5(6) . .
C71 C70 C69 122.9(7) . .
C71 C70 H70 118.6 . .
C69 C70 H70 118.6 . .
C70 C71 C66 119.3(7) . .
C70 C71 H71 120.3 . .
C66 C71 H71 120.3 . .
N14 C72 C73 121.0(7) . .
N14 C72 H72 119.5 . .
C73 C72 H72 119.5 . .
N15 C73 C74 123.5(8) . .
N15 C73 C72 118.7(7) . .
C74 C73 C72 117.9(8) . .
C75 C74 C73 118.9(10) . .
C75 C74 H74 120.5 . .
C73 C74 H74 120.5 . .
C74 C75 C76 118.0(10) . .
C74 C75 H75 121.0 . .
C76 C75 H75 121.0 . .
C77 C76 C75 119.7(9) . .
C77 C76 C78 119.8(10) . .
C75 C76 C78 120.4(10) . .
N16 C77 N15 113.9(8) . .
N16 C77 C76 124.4(8) . .
N15 C77 C76 121.6(8) . .
C79 C78 C76 113.1(12) . .
C79 C78 H78 123.5 . .
C76 C78 H78 123.5 . .
C80 C79 C78 123.8(12) . .
C80 C79 H79 118.1 . .
C78 C79 H79 118.1 . .
N16 C80 C79 124.7(12) . .
N16 C80 H80 117.7 . .
C79 C80 H80 117.7 . .
C86 C81 C82 118.9(6) . .
C86 C81 N20 121.6(6) . .
C82 C81 N20 119.4(6) . .
C83 C82 C81 120.4(7) . .
C83 C82 H82 119.8 . .
C81 C82 H82 119.8 . .
C82 C83 C84 121.4(7) . .
C82 C83 H83 119.3 . .
C84 C83 H83 119.3 . .
C83 C84 N17 125.9(6) . .
C83 C84 C85 117.0(6) . .
N17 C84 C85 116.9(6) . .
C86 C85 C84 121.8(7) . .
C86 C85 H85 119.1 . .
C84 C85 H85 119.1 . .
C85 C86 C81 120.5(6) . .
C85 C86 H86 119.8 . .
C81 C86 H86 119.8 . .
N17 C87 C88 119.3(8) . .
N17 C87 H87 120.3 . .
C88 C87 H87 120.3 . .
N18 C88 C89 124.2(7) . .
N18 C88 C87 118.7(7) . .
C89 C88 C87 116.8(7) . .
C90 C89 C88 115.8(8) . .
C90 C89 H89 122.1 . .
C88 C89 H89 122.1 . .
C89 C90 C91 121.0(8) . .
C89 C90 H90 119.5 . .
C91 C90 H90 119.5 . .
C90 C91 C92 117.6(7) . .
C90 C91 C93 124.4(8) . .
C92 C91 C93 117.9(8) . .
N19 C92 N18 116.1(6) . .
N19 C92 C91 122.2(7) . .
N18 C92 C91 121.7(7) . .
C94 C93 C91 118.4(8) . .
C94 C93 H93 120.8 . .
C91 C93 H93 120.8 . .
C93 C94 C95 119.8(8) . .
C93 C94 H94 120.1 . .
C95 C94 H94 120.1 . .
N19 C95 C94 123.8(8) . .
N19 C95 H95 118.1 . .
C94 C95 H95 118.1 . .
C101 N21 C105 117.2(6) . .
C101 N21 Ag6 118.1(5) . 2_655
C105 N21 Ag6 119.0(4) . 2_655
C108 N22 C105 119.3(6) . .
C108 N22 Ag5 118.0(4) . .
C105 N22 Ag5 121.8(4) . .
C109 N23 C110 121.5(6) . .
C109 N23 Ag5 111.2(4) . .
C110 N23 Ag5 125.5(4) . .
C122 N24 C119 122.4(11) . .
C122 N24 Ag3 118.9(8) . .
C119 N24 Ag3 113.3(7) . .
C123 N25 C127 115.5(11) . .
C123 N25 Ag3 118.7(7) . .
C127 N25 Ag3 125.8(9) . .
C130 N26 C127 114.5(14) . .
C137 N27 C134 123.9(6) . .
C137 N27 Ag5 111.1(4) . 2_655
C134 N27 Ag5 121.5(4) . 2_655
C138 N28 C142 117.5(5) . .
C138 N28 Ag5 114.8(4) . 2_655
C142 N28 Ag5 126.1(4) . 2_655
C145 N29 C142 117.1(6) . .
C145 N29 Ag6 115.7(4) . .
C142 N29 Ag6 127.1(4) . .
C116 N30 C131 121.3(5) . .
C116 N30 C113 121.2(5) . .
C131 N30 C113 117.1(5) . .
N21 C101 C102 124.6(7) . .
N21 C101 H101 117.7 . .
C102 C101 H101 117.7 . .
C103 C102 C101 118.6(7) . .
C103 C102 H102 120.7 . .
C101 C102 H102 120.7 . .
C102 C103 C104 119.4(7) . .
C102 C103 H103 120.3 . .
C104 C103 H103 120.3 . .
C106 C104 C103 125.0(7) . .
C106 C104 C105 117.4(7) . .
C103 C104 C105 117.5(7) . .
N22 C105 N21 116.0(6) . .
N22 C105 C104 121.7(6) . .
N21 C105 C104 122.3(6) . .
C107 C106 C104 120.4(7) . .
C107 C106 H106 119.8 . .
C104 C106 H106 119.8 . .
C106 C107 C108 119.6(7) . .
C106 C107 H107 120.2 . .
C108 C107 H107 120.2 . .
N22 C108 C107 121.5(6) . .
N22 C108 C109 118.6(6) . .
C107 C108 C109 119.7(6) . .
N23 C109 C108 120.3(6) . .
N23 C109 H109 119.9 . .
C108 C109 H109 119.9 . .
C115 C110 C111 118.9(6) . .
C115 C110 N23 116.9(6) . .
C111 C110 N23 124.1(6) . .
C112 C111 C110 120.6(7) . .
C112 C111 H111 119.7 . .
C110 C111 H111 119.7 . .
C111 C112 C113 120.2(7) . .
C111 C112 H112 119.9 . .
C113 C112 H112 119.9 . .
C112 C113 C114 120.1(6) . .
C112 C113 N30 119.3(6) . .
C114 C113 N30 120.6(6) . .
C115 C114 C113 118.7(6) . .
C115 C114 H114 120.7 . .
C113 C114 H114 120.7 . .
C110 C115 C114 121.4(6) . .
C110 C115 H115 119.3 . .
C114 C115 H115 119.3 . .
C117 C116 C121 119.5(6) . .
C117 C116 N30 120.1(6) . .
C121 C116 N30 120.4(6) . .
C118 C117 C116 119.5(7) . .
C118 C117 H117 120.3 . .
C116 C117 H117 120.3 . .
C117 C118 C119 120.0(7) . .
C117 C118 H118 120.0 . .
C119 C118 H118 120.0 . .
C120 C119 C118 119.9(7) . .
C120 C119 N24 112.7(8) . .
C118 C119 N24 127.2(8) . .
C120 C119 N34 120.6(10) . .
C118 C119 N34 114.5(10) . .
C119 C120 C121 121.1(8) . .
C119 C120 H120 119.4 . .
C121 C120 H120 119.4 . .
C120 C121 C116 119.9(7) . .
C120 C121 H121 120.0 . .
C116 C121 H121 120.0 . .
N24 C122 C123 120.3(11) . .
N24 C122 H122 119.9 . .
C123 C122 H122 119.9 . .
N25 C123 C124 125.4(11) . .
N25 C123 C122 115.0(10) . .
C124 C123 C122 119.4(11) . .
C125 C124 C123 119.2(12) . .
C125 C124 H124 120.4 . .
C123 C124 H124 120.4 . .
C124 C125 C126 116.8(12) . .
C124 C125 H125 121.6 . .
C126 C125 H125 121.6 . .
C127 C126 C125 121.0(12) . .
C127 C126 C128 117.4(13) . .
C125 C126 C128 121.7(13) . .
N26 C127 N25 111.7(12) . .
N26 C127 C126 126.5(12) . .
N25 C127 C126 121.8(12) . .
C129 C128 C126 113.9(15) . .
C129 C128 H128 123.0 . .
C126 C128 H128 123.0 . .
C130 C129 C128 125.1(16) . .
C130 C129 H129 117.5 . .
C128 C129 H129 117.5 . .
N26 C130 C129 122.2(17) . .
N26 C130 H130 118.9 . .
C129 C130 H130 118.9 . .
C136 C131 C132 118.9(6) . .
C136 C131 N30 119.5(6) . .
C132 C131 N30 121.6(6) . .
C133 C132 C131 119.7(6) . .
C133 C132 H132 120.1 . .
C131 C132 H132 120.1 . .
C132 C133 C134 122.1(6) . .
C132 C133 H133 118.9 . .
C134 C133 H133 118.9 . .
N27 C134 C133 117.2(6) . .
N27 C134 C135 125.4(6) . .
C133 C134 C135 117.4(6) . .
C136 C135 C134 120.7(6) . .
C136 C135 H135 119.7 . .
C134 C135 H135 119.7 . .
C135 C136 C131 121.1(6) . .
C135 C136 H136 119.4 . .
C131 C136 H136 119.4 . .
N27 C137 C138 121.8(6) . .
N27 C137 H137 119.1 . .
C138 C137 H137 119.1 . .
N28 C138 C139 124.0(6) . .
N28 C138 C137 116.6(6) . .
C139 C138 C137 119.4(6) . .
C140 C139 C138 119.1(7) . .
C140 C139 H139 120.5 . .
C138 C139 H139 120.5 . .
C139 C140 C141 118.5(6) . .
C139 C140 H140 120.8 . .
C141 C140 H140 120.8 . .
C142 C141 C143 118.7(6) . .
C142 C141 C140 118.1(6) . .
C143 C141 C140 123.1(6) . .
N28 C142 N29 115.1(5) . .
N28 C142 C141 122.9(6) . .
N29 C142 C141 121.9(6) . .
C144 C143 C141 119.3(7) . .
C144 C143 H143 120.4 . .
C141 C143 H143 120.4 . .
C143 C144 C145 119.2(7) . .
C143 C144 H144 120.4 . .
C145 C144 H144 120.4 . .
N29 C145 C144 123.3(7) . .
N29 C145 H145 118.3 . .
C144 C145 H145 118.3 . .
C222 N34 C119 123.6(17) . .
C222 N34 Ag3 118.7(13) . .
C119 N34 Ag3 117.6(10) . .
C223 N35 C227 120.7(14) . .
C223 N35 Ag3 116.0(10) . .
C227 N35 Ag3 123.1(11) . .
C230 N36 C227 115.0(16) . .
N34 C222 C223 117.9(16) . .
N34 C222 H222 121.1 . .
C223 C222 H222 121.1 . .
N35 C223 C224 121.7(14) . .
N35 C223 C222 117.1(14) . .
C224 C223 C222 121.1(14) . .
C225 C224 C223 117.7(17) . .
C225 C224 H224 121.1 . .
C223 C224 H224 121.1 . .
C224 C225 C226 121.1(17) . .
C224 C225 H225 119.5 . .
C226 C225 H225 119.5 . .
C225 C226 C227 118.9(15) . .
C225 C226 C228 124.7(16) . .
C227 C226 C228 116.4(15) . .
N36 C227 N35 112.9(15) . .
N36 C227 C226 127.3(14) . .
N35 C227 C226 119.8(14) . .
C229 C228 C226 114.8(17) . .
C229 C228 H228 122.6 . .
C226 C228 H228 122.6 . .
C228 C229 C230 125.1(19) . .
C228 C229 H229 117.4 . .
C230 C229 H229 117.4 . .
N36 C230 C229 121.2(19) . .
N36 C230 H230 119.4 . .
C229 C230 H230 119.4 . .
O1A S1A O2A 119.0(10) . .
O1A S1A N1A 113.5(10) . .
O2A S1A N1A 113.0(11) . .
O1A S1A C1A 108.5(8) . .
O2A S1A C1A 100.7(11) . .
N1A S1A C1A 99.0(9) . .
O3A S2A O4A 121.3(11) . .
O3A S2A N1A 109.9(11) . .
O4A S2A N1A 121.2(11) . .
O3A S2A C2A 101.2(10) . .
O4A S2A C2A 96.4(11) . .
N1A S2A C2A 100.4(10) . .
S2A N1A S1A 125.5(12) . .
F1A C1A F3A 107.8(16) . .
F1A C1A F2A 108.9(15) . .
F3A C1A F2A 109.3(14) . .
F1A C1A S1A 108.4(12) . .
F3A C1A S1A 112.4(13) . .
F2A C1A S1A 110.0(12) . .
F6A C2A F5A 115.6(17) . .
F6A C2A F4A 108.0(18) . .
F5A C2A F4A 107.5(16) . .
F6A C2A S2A 110.5(13) . .
F5A C2A S2A 105.6(14) . .
F4A C2A S2A 109.5(14) . .
O1G S1G O2G 118(2) . .
O1G S1G N1G 108.8(19) . .
O2G S1G N1G 105(2) . .
O1G S1G C1G 105.9(17) . .
O2G S1G C1G 107(2) . .
N1G S1G C1G 111.3(17) . .
O4G S2G O3G 111.2(19) . .
O4G S2G N1G 120.7(18) . .
O3G S2G N1G 107.7(17) . .
O4G S2G C2G 98.2(14) . .
O3G S2G C2G 105.6(16) . .
N1G S2G C2G 112.4(17) . .
S2G N1G S1G 132(2) . .
F1G C1G F3G 112(3) . .
F1G C1G F2G 107(3) . .
F3G C1G F2G 104(3) . .
F1G C1G S1G 114(3) . .
F3G C1G S1G 108(2) . .
F2G C1G S1G 112(2) . .
F5G C2G F6G 111(3) . .
F5G C2G F4G 114(3) . .
F6G C2G F4G 109(2) . .
F5G C2G S2G 108(2) . .
F6G C2G S2G 111(2) . .
F4G C2G S2G 104(2) . .
O2B S1B O1B 115.6(12) . .
O2B S1B N1B 115.1(10) . .
O1B S1B N1B 108.9(11) . .
O2B S1B C1B 103.4(11) . .
O1B S1B C1B 105.8(13) . .
N1B S1B C1B 107.0(11) . .
O3B S2B O4B 116.8(11) . .
O3B S2B N1B 108.7(10) . .
O4B S2B N1B 119.8(10) . .
O3B S2B C2B 102.3(10) . .
O4B S2B C2B 102.4(10) . .
N1B S2B C2B 104.1(10) . .
S2B N1B S1B 121.2(11) . .
F2B C1B F3B 104(2) . .
F2B C1B F1B 108(2) . .
F3B C1B F1B 107(2) . .
F2B C1B S1B 111.7(19) . .
F3B C1B S1B 119(2) . .
F1B C1B S1B 107.4(17) . .
F5B C2B F6B 120(2) . .
F5B C2B F4B 110.5(19) . .
F6B C2B F4B 103.2(17) . .
F5B C2B S2B 107.0(16) . .
F6B C2B S2B 104.7(15) . .
F4B C2B S2B 110.7(15) . .
O3I S2I O4I 121(2) . .
O3I S2I N1I 106.7(18) . .
O4I S2I N1I 114(2) . .
O3I S2I C2I 107.7(18) . .
O4I S2I C2I 103(2) . .
N1I S2I C2I 101.8(16) . .
O2I S1I O1I 115(2) . .
O2I S1I N1I 112(2) . .
O1I S1I N1I 116(2) . .
O2I S1I C1I 109.9(19) . .
O1I S1I C1I 100.3(18) . .
N1I S1I C1I 102.4(16) . .
S1I N1I S2I 119.5(18) . .
F2I C1I F1I 129(3) . .
F2I C1I F3I 101(3) . .
F1I C1I F3I 100(3) . .
F2I C1I S1I 107(2) . .
F1I C1I S1I 107(2) . .
F3I C1I S1I 112(2) . .
F4I C2I F6I 116(2) . .
F4I C2I F5I 104(2) . .
F6I C2I F5I 108(2) . .
F4I C2I S2I 108.0(18) . .
F6I C2I S2I 112(2) . .
F5I C2I S2I 108(2) . .
O1C S1C O2C 117.0(10) . .
O1C S1C N1C 106.1(8) . .
O2C S1C N1C 110.3(8) . .
O1C S1C C1C 108.5(9) . .
O2C S1C C1C 105.6(11) . .
N1C S1C C1C 109.2(8) . .
O3C S2C O4C 113.6(9) . .
O3C S2C N1C 120.2(8) . .
O4C S2C N1C 110.2(8) . .
O3C S2C C2C 100.6(8) . .
O4C S2C C2C 106.1(9) . .
N1C S2C C2C 104.3(7) . .
S2C N1C S1C 125.3(9) . .
F1C C1C F3C 108(2) . .
F1C C1C F2C 115.6(17) . .
F3C C1C F2C 105.1(17) . .
F1C C1C S1C 113.5(13) . .
F3C C1C S1C 106.8(14) . .
F2C C1C S1C 106.9(13) . .
F6C C2C F5C 108.7(14) . .
F6C C2C F4C 101.7(15) . .
F5C C2C F4C 104.3(14) . .
F6C C2C S2C 117.7(11) . .
F5C C2C S2C 113.8(13) . .
F4C C2C S2C 109.1(11) . .
O2D S1D O1D 102.0(12) . .
O2D S1D N1D 117.6(13) . .
O1D S1D N1D 111.1(12) . .
O2D S1D C1D 112.7(12) . .
O1D S1D C1D 104.1(11) . .
N1D S1D C1D 108.3(13) . .
O3D S2D O4D 114.8(17) . .
O3D S2D N1D 114.0(16) . .
O4D S2D N1D 99.3(13) . .
O3D S2D C2D 105.8(16) . .
O4D S2D C2D 104.9(14) . .
N1D S2D C2D 118.0(14) . .
S1D N1D S2D 128.4(16) . .
F3D C1D F2D 99.8(19) . .
F3D C1D F1D 110(2) . .
F2D C1D F1D 113(2) . .
F3D C1D S1D 126.0(19) . .
F2D C1D S1D 103.2(15) . .
F1D C1D S1D 104.6(16) . .
F6D C2D F5D 115(2) . .
F6D C2D F4D 109(2) . .
F5D C2D F4D 106(2) . .
F6D C2D S2D 110.7(19) . .
F5D C2D S2D 103.7(18) . .
F4D C2D S2D 113(2) . .
O1F S1F N1F 118.4(19) . .
O1F S1F O2F 114.0(16) . .
N1F S1F O2F 99.2(17) . .
O1F S1F C1F 113.8(17) . .
N1F S1F C1F 113.7(15) . .
O2F S1F C1F 93.9(13) . .
F2F C1F F3F 104(2) . .
F2F C1F F1F 113(2) . .
F3F C1F F1F 107(2) . .
F2F C1F S1F 118(2) . .
F3F C1F S1F 110.0(19) . .
F1F C1F S1F 104.9(18) . .
O4F S2F O3F 122(2) . .
O4F S2F N1F 113(2) . .
O3F S2F N1F 106(2) . .
O4F S2F C2F 107(2) . .
O3F S2F C2F 100.5(19) . .
N1F S2F C2F 105.4(17) . .
S1F N1F S2F 130(2) . .
F4F C2F F5F 110(3) . .
F4F C2F F6F 115(3) . .
F5F C2F F6F 109(3) . .
F4F C2F S2F 106(2) . .
F5F C2F S2F 107(2) . .
F6F C2F S2F 110(2) . .
O2J S1J O1J 129(2) . .
O2J S1J N1J 118(2) . .
O1J S1J N1J 108(2) . .
O2J S1J C1J 96.3(17) . .
O1J S1J C1J 101.0(17) . .
N1J S1J C1J 94.2(15) . .
F2J C1J F3J 128(3) . .
F2J C1J F1J 124(3) . .
F3J C1J F1J 98(2) . .
F2J C1J S1J 97(2) . .
F3J C1J S1J 104(2) . .
F1J C1J S1J 100(2) . .
S2J N1J S1J 129(2) . .
O3J S2J O4J 116(2) . .
O3J S2J N1J 126(2) . .
O4J S2J N1J 97(2) . .
O3J S2J C2J 104.7(18) . .
O4J S2J C2J 93.4(19) . .
N1J S2J C2J 115(2) . .
F5J C2J F6J 112(3) . .
F5J C2J F4J 117(3) . .
F6J C2J F4J 107(3) . .
F5J C2J S2J 101(2) . .
F6J C2J S2J 117(3) . .
F4J C2J S2J 103(2) . .
O1E S1E O2E 114.9(13) . .
O1E S1E N1E 118.5(12) . .
O2E S1E N1E 115.6(12) . .
O1E S1E C1E 100.6(11) . .
O2E S1E C1E 99.9(11) . .
N1E S1E C1E 102.9(11) . .
O3E S2E O4E 110.6(12) . .
O3E S2E N1E 115.2(11) . .
O4E S2E N1E 114.5(12) . .
O3E S2E C2E 102.3(11) . .
O4E S2E C2E 102.8(11) . .
N1E S2E C2E 110.0(10) . .
S1E N1E S2E 126.7(12) . .
F3E C1E F1E 116.5(18) . .
F3E C1E F2E 103.6(17) . .
F1E C1E F2E 109.7(19) . .
F3E C1E S1E 105.5(14) . .
F1E C1E S1E 110.8(14) . .
F2E C1E S1E 110.5(15) . .
F6E C2E F4E 101.4(16) . .
F6E C2E F5E 111.6(17) . .
F4E C2E F5E 106.7(16) . .
F6E C2E S2E 111.8(14) . .
F4E C2E S2E 116.0(14) . .
F5E C2E S2E 109.1(13) . .
S2H N1H S1H 126.4(13) . .
F3H C1H F2H 108(2) . .
F3H C1H F1H 105.9(19) . .
F2H C1H F1H 108.6(18) . .
F3H C1H S1H 113.2(18) . .
F2H C1H S1H 112.9(16) . .
F1H C1H S1H 107.6(15) . .
O2H S1H O1H 116.7(14) . .
O2H S1H N1H 116.1(13) . .
O1H S1H N1H 103.0(13) . .
O2H S1H C1H 106.3(13) . .
O1H S1H C1H 110.7(13) . .
N1H S1H C1H 103.2(12) . .
O4H S2H O3H 115.9(14) . .
O4H S2H N1H 117.4(13) . .
O3H S2H N1H 109.2(12) . .
O4H S2H C2H 104.0(11) . .
O3H S2H C2H 108.3(12) . .
N1H S2H C2H 100.3(12) . .
F4H C2H F6H 109.7(19) . .
F4H C2H F5H 115.6(19) . .
F6H C2H F5H 102.4(19) . .
F4H C2H S2H 112.8(15) . .
F6H C2H S2H 105.3(15) . .
F5H C2H S2H 110.1(15) . .
N1S C1S C2S 169(2) . .
C1S C2S H2S1 108.9 . .
C1S C2S H2S2 108.5 . .
H2S1 C2S H2S2 109.5 . .
C1S C2S H2S3 111.1 . .
H2S1 C2S H2S3 109.5 . .
H2S2 C2S H2S3 109.5 . .
N2S C3S C4S 169.8(17) . .
C3S C4S H4S1 109.5 . .
C3S C4S H4S2 109.5 . .
H4S1 C4S H4S2 109.5 . .
C3S C4S H4S3 109.5 . .
H4S1 C4S H4S3 109.5 . .
H4S2 C4S H4S3 109.5 . .
N3S C5S C6S 179.6(16) . .
C5S C6S H6S1 109.5 . .
C5S C6S H6S2 109.5 . .
H6S1 C6S H6S2 109.5 . .
C5S C6S H6S3 109.5 . .
H6S1 C6S H6S3 109.5 . .
H6S2 C6S H6S3 109.5 . .
N5S C9S C10S 176.6(16) . .
C9S C10S H10A 109.5 . .
C9S C10S H10B 109.5 . .
H10A C10S H10B 109.5 . .
C9S C10S H10C 109.5 . .
H10A C10S H10C 109.5 . .
H10B C10S H10C 109.5 . .
N6S C11S C12S 172(2) . .
C11S C12S H12A 109.5 . .
C11S C12S H12B 109.5 . .
H12A C12S H12B 109.5 . .
C11S C12S H12C 109.5 . .
H12A C12S H12C 109.5 . .
H12B C12S H12C 109.5 . .
N7S C13S C14S 176(4) . .
C13S C14S H14A 108.6 . .
C13S C14S H14B 109.9 . .
H14A C14S H14B 109.5 . .
C13S C14S H14C 109.9 . .
H14A C14S H14C 109.5 . .
H14B C14S H14C 109.5 . .
C15S C16S H16A 109.5 . .
C15S C16S H16B 109.5 . .
H16A C16S H16B 109.5 . .
C15S C16S H16C 109.5 . .
H16A C16S H16C 109.5 . .
H16B C16S H16C 109.5 . .
N8S C15S C16S 167(3) . .
O3 S1 O2 119.5(6) . .
O3 S1 O1 114.3(4) . .
O2 S1 O1 116.2(4) . .
O3 S1 O5 121.3(8) . 2_655
O2 S1 O5 83.9(6) . 2_655
O1 S1 O5 96.0(8) . 2_655
O3 S1 O4 77.6(7) . .
O2 S1 O4 110.0(6) . .
O1 S1 O4 112.8(7) . .
O5 S1 O4 44.0(7) 2_655 .
O5 O4 S1 105.4(8) . .
O4 O5 S1 109.7(10) . 2_655

loop_
_geom_bond_atom_site_label_1
_geom_bond_atom_site_label_2
_geom_bond_distance
_geom_bond_site_symmetry_2
Ag1 N11 2.283(7) .
Ag1 N1 2.287(6) .
Ag1 N18 2.422(6) 2_655
Ag1 N17 2.447(6) 2_655
Ag1 Ag2 2.8629(7) .
Ag2 N12 2.229(6) .
Ag2 N2 2.268(6) .
Ag2 N3 2.399(6) .
Ag2 N13 2.488(5) .
Ag3 N16 2.243(11) .
Ag3 N6 2.331(11) .
Ag3 N34 2.34(2) .
Ag3 N35 2.388(16) .
Ag3 N24 2.516(13) .
Ag3 N25 2.555(11) .
Ag3 Ag4 2.8811(9) .
Ag4 N15 2.264(7) .
Ag4 N5 2.276(7) .
Ag4 N14 2.431(6) .
Ag4 N4 2.438(5) .
Ag5 N22 2.234(5) .
Ag5 N28 2.273(5) 2_655
Ag5 N27 2.379(5) 2_655
Ag5 N23 2.477(5) .
Ag5 Ag6 2.8301(7) 2_655
Ag6 N29 2.268(5) .
Ag6 N21 2.302(5) 2_655
Ag6 N8 2.399(5) 2_655
Ag6 N7 2.462(6) 2_655
N1 C1 1.305(9) .
N1 C5 1.353(8) .
N2 C8 1.344(8) .
N2 C5 1.362(8) .
N3 C9 1.251(8) .
N3 C10 1.420(8) .
N4 C22 1.266(8) .
N4 C19 1.411(8) .
N5 C23 1.354(9) .
N5 C27 1.357(9) .
N6 C30 1.320(12) .
N6 C27 1.351(11) .
N7 C37 1.245(8) .
N7 C34 1.412(8) .
N8 C38 1.320(9) .
N8 C42 1.369(8) .
N9 C45 1.310(8) .
N9 C42 1.353(8) .
N10 C31 1.393(8) .
N10 C16 1.425(8) .
N10 C13 1.433(8) .
C1 C2 1.398(10) .
C1 H1 0.9500 .
C2 C3 1.345(10) .
C2 H2 0.9500 .
C3 C4 1.402(10) .
C3 H3 0.9500 .
C4 C6 1.397(10) .
C4 C5 1.423(9) .
C6 C7 1.382(10) .
C6 H6 0.9500 .
C7 C8 1.416(9) .
C7 H7 0.9500 .
C8 C9 1.449(9) .
C9 H9 0.9500 .
C10 C11 1.388(8) .
C10 C15 1.389(9) .
C11 C12 1.350(9) .
C11 H11 0.9500 .
C12 C13 1.400(9) .
C12 H12 0.9500 .
C13 C14 1.380(9) .
C14 C15 1.366(9) .
C14 H14 0.9500 .
C15 H15 0.9500 .
C16 C17 1.383(9) .
C16 C21 1.396(9) .
C17 C18 1.396(9) .
C17 H17 0.9500 .
C18 C19 1.395(9) .
C18 H18 0.9500 .
C19 C20 1.367(9) .
C20 C21 1.382(9) .
C20 H20 0.9500 .
C21 H21 0.9500 .
C22 C23 1.476(9) .
C22 H22 0.9500 .
C23 C24 1.393(10) .
C24 C25 1.369(11) .
C24 H24 0.9500 .
C25 C26 1.391(13) .
C25 H25 0.9500 .
C26 C27 1.402(12) .
C26 C28 1.422(12) .
C28 C29 1.371(16) .
C28 H28 0.9500 .
C29 C30 1.393(16) .
C29 H29 0.9500 .
C30 H30 0.9500 .
C31 C36 1.378(9) .
C31 C32 1.403(9) .
C32 C33 1.389(8) .
C32 H32 0.9500 .
C33 C34 1.379(9) .
C33 H33 0.9500 .
C34 C35 1.380(10) .
C35 C36 1.383(10) .
C35 H35 0.9500 .
C36 H36 0.9500 .
C37 C38 1.480(9) .
C37 H37 0.9500 .
C38 C39 1.404(10) .
C39 C40 1.358(10) .
C39 H39 0.9500 .
C40 C41 1.422(10) .
C40 H40 0.9500 .
C41 C43 1.400(9) .
C41 C42 1.403(9) .
C43 C44 1.324(10) .
C43 H43 0.9500 .
C44 C45 1.419(9) .
C44 H44 0.9500 .
C45 H45 0.9500 .
N11 C51 1.341(9) .
N11 C55 1.378(9) .
N12 C58 1.348(8) .
N12 C55 1.353(8) .
N13 C59 1.280(8) .
N13 C60 1.421(8) .
N14 C72 1.264(9) .
N14 C69 1.392(8) .
N15 C73 1.321(9) .
N15 C77 1.381(9) .
N16 C80 1.335(12) .
N16 C77 1.377(11) .
N17 C87 1.278(9) .
N17 C84 1.395(8) .
N18 C88 1.316(9) .
N18 C92 1.357(8) .
N19 C95 1.321(9) .
N19 C92 1.334(9) .
N20 C81 1.408(8) .
N20 C66 1.425(8) .
N20 C63 1.438(8) .
C51 C52 1.372(11) .
C51 H51 0.9500 .
C52 C53 1.352(12) .
C52 H52 0.9500 .
C53 C54 1.392(10) .
C53 H53 0.9500 .
C54 C56 1.395(10) .
C54 C55 1.415(10) .
C56 C57 1.377(10) .
C56 H56 0.9500 .
C57 C58 1.395(9) .
C57 H57 0.9500 .
C58 C59 1.454(9) .
C59 H59 0.9500 .
C60 C61 1.395(9) .
C60 C65 1.395(8) .
C61 C62 1.381(9) .
C61 H61 0.9500 .
C62 C63 1.377(9) .
C62 H62 0.9500 .
C63 C64 1.392(9) .
C64 C65 1.377(8) .
C64 H64 0.9500 .
C65 H65 0.9500 .
C66 C67 1.383(9) .
C66 C71 1.418(9) .
C67 C68 1.389(9) .
C67 H67 0.9500 .
C68 C69 1.408(9) .
C68 H68 0.9500 .
C69 C70 1.372(9) .
C70 C71 1.360(9) .
C70 H70 0.9500 .
C71 H71 0.9500 .
C72 C73 1.475(10) .
C72 H72 0.9500 .
C73 C74 1.403(11) .
C74 C75 1.388(12) .
C74 H74 0.9500 .
C75 C76 1.400(13) .
C75 H75 0.9500 .
C76 C77 1.385(12) .
C76 C78 1.440(12) .
C78 C79 1.369(15) .
C78 H78 0.9500 .
C79 C80 1.358(15) .
C79 H79 0.9500 .
C80 H80 0.9500 .
C81 C86 1.375(9) .
C81 C82 1.408(9) .
C82 C83 1.371(9) .
C82 H82 0.9500 .
C83 C84 1.389(10) .
C83 H83 0.9500 .
C84 C85 1.416(9) .
C85 C86 1.364(9) .
C85 H85 0.9500 .
C86 H86 0.9500 .
C87 C88 1.494(10) .
C87 H87 0.9500 .
C88 C89 1.415(10) .
C89 C90 1.395(11) .
C89 H89 0.9500 .
C90 C91 1.400(11) .
C90 H90 0.9500 .
C91 C92 1.408(10) .
C91 C93 1.429(11) .
C93 C94 1.328(11) .
C93 H93 0.9500 .
C94 C95 1.394(10) .
C94 H94 0.9500 .
C95 H95 0.9500 .
N21 C101 1.324(8) .
N21 C105 1.365(8) .
N22 C108 1.345(8) .
N22 C105 1.348(8) .
N23 C109 1.284(8) .
N23 C110 1.432(8) .
N24 C122 1.275(13) .
N24 C119 1.418(11) .
N25 C123 1.349(12) .
N25 C127 1.377(12) .
N26 C130 1.340(15) .
N26 C127 1.373(14) .
N27 C137 1.249(8) .
N27 C134 1.391(8) .
N28 C138 1.326(8) .
N28 C142 1.365(8) .
N29 C145 1.347(8) .
N29 C142 1.368(8) .
N30 C116 1.405(8) .
N30 C131 1.428(8) .
N30 C113 1.451(8) .
C101 C102 1.393(10) .
C101 H101 0.9500 .
C102 C103 1.366(10) .
C102 H102 0.9500 .
C103 C104 1.414(10) .
C103 H103 0.9500 .
C104 C106 1.396(10) .
C104 C105 1.416(9) .
C106 C107 1.357(10) .
C106 H106 0.9500 .
C107 C108 1.396(9) .
C107 H107 0.9500 .
C108 C109 1.461(9) .
C109 H109 0.9500 .
C110 C115 1.367(8) .
C110 C111 1.381(9) .
C111 C112 1.366(9) .
C111 H111 0.9500 .
C112 C113 1.371(9) .
C112 H112 0.9500 .
C113 C114 1.390(8) .
C114 C115 1.379(9) .
C114 H114 0.9500 .
C115 H115 0.9500 .
C116 C117 1.399(9) .
C116 C121 1.405(9) .
C117 C118 1.389(9) .
C117 H117 0.9500 .
C118 C119 1.404(10) .
C118 H118 0.9500 .
C119 C120 1.363(10) .
C119 N34 1.530(19) .
C120 C121 1.374(9) .
C120 H120 0.9500 .
C121 H121 0.9500 .
C122 C123 1.489(13) .
C122 H122 0.9500 .
C123 C124 1.399(13) .
C124 C125 1.380(14) .
C124 H124 0.9500 .
C125 C126 1.411(15) .
C125 H125 0.9500 .
C126 C127 1.399(14) .
C126 C128 1.440(15) .
C128 C129 1.383(17) .
C128 H128 0.9500 .
C129 C130 1.375(17) .
C129 H129 0.9500 .
C130 H130 0.9500 .
C131 C136 1.375(9) .
C131 C132 1.405(9) .
C132 C133 1.362(9) .
C132 H132 0.9500 .
C133 C134 1.395(8) .
C133 H133 0.9500 .
C134 C135 1.401(8) .
C135 C136 1.375(9) .
C135 H135 0.9500 .
C136 H136 0.9500 .
C137 C138 1.484(9) .
C137 H137 0.9500 .
C138 C139 1.393(9) .
C139 C140 1.367(10) .
C139 H139 0.9500 .
C140 C141 1.433(9) .
C140 H140 0.9500 .
C141 C142 1.384(8) .
C141 C143 1.416(9) .
C143 C144 1.340(10) .
C143 H143 0.9500 .
C144 C145 1.397(9) .
C144 H144 0.9500 .
C145 H145 0.9500 .
N34 C222 1.293(15) .
N35 C223 1.336(14) .
N35 C227 1.379(13) .
N36 C230 1.355(16) .
N36 C227 1.356(15) .
C222 C223 1.488(15) .
C222 H222 0.9500 .
C223 C224 1.406(15) .
C224 C225 1.386(16) .
C224 H224 0.9500 .
C225 C226 1.388(16) .
C225 H225 0.9500 .
C226 C227 1.399(16) .
C226 C228 1.443(16) .
C228 C229 1.375(17) .
C228 H228 0.9500 .
C229 C230 1.376(18) .
C229 H229 0.9500 .
C230 H230 0.9500 .
S1A O1A 1.432(11) .
S1A O2A 1.452(15) .
S1A N1A 1.557(14) .
S1A C1A 1.851(15) .
S2A O3A 1.385(14) .
S2A O4A 1.428(14) .
S2A N1A 1.553(15) .
S2A C2A 1.889(17) .
F1A C1A 1.292(18) .
F2A C1A 1.336(19) .
F3A C1A 1.329(19) .
F4A C2A 1.313(19) .
F5A C2A 1.312(19) .
F6A C2A 1.28(2) .
S1G O1G 1.45(2) .
S1G O2G 1.46(2) .
S1G N1G 1.61(2) .
S1G C1G 1.79(2) .
S2G O4G 1.41(2) .
S2G O3G 1.43(2) .
S2G N1G 1.58(2) .
S2G C2G 1.83(2) .
F4G C2G 1.35(2) .
C1G F1G 1.30(3) .
C1G F3G 1.34(3) .
C1G F2G 1.35(3) .
C2G F5G 1.28(2) .
C2G F6G 1.32(2) .
S1B O2B 1.403(15) .
S1B O1B 1.430(17) .
S1B N1B 1.609(15) .
S1B C1B 1.868(19) .
S2B O3B 1.410(15) .
S2B O4B 1.411(16) .
S2B N1B 1.562(15) .
S2B C2B 1.875(18) .
F1B C1B 1.36(2) .
F2B C1B 1.27(2) .
F3B C1B 1.28(2) .
F4B C2B 1.33(2) .
F5B C2B 1.21(2) .
F6B C2B 1.31(2) .
S2I O3I 1.41(2) .
S2I O4I 1.42(2) .
S2I N1I 1.65(2) .
S2I C2I 1.81(2) .
S1I O2I 1.42(2) .
S1I O1I 1.46(2) .
S1I N1I 1.62(2) .
S1I C1I 1.86(2) .
F1I C1I 1.31(3) .
F3I C1I 1.37(3) .
F2I C1I 1.30(3) .
C2I F4I 1.29(3) .
C2I F6I 1.32(3) .
C2I F5I 1.33(3) .
S1C O1C 1.369(11) .
S1C O2C 1.403(13) .
S1C N1C 1.604(12) .
S1C C1C 1.796(16) .
S2C O3C 1.424(12) .
S2C O4C 1.436(11) .
S2C N1C 1.546(12) .
S2C C2C 1.782(14) .
F1C C1C 1.213(18) .
F2C C1C 1.40(2) .
F3C C1C 1.30(2) .
F4C C2C 1.349(18) .
F5C C2C 1.316(18) .
F6C C2C 1.284(15) .
S1D O2D 1.431(16) .
S1D O1D 1.473(16) .
S1D N1D 1.576(18) .
S1D C1D 1.722(19) .
S2D O3D 1.45(2) .
S2D O4D 1.486(18) .
S2D N1D 1.614(19) .
S2D C2D 1.77(2) .
F1D C1D 1.40(2) .
F2D C1D 1.37(2) .
F3D C1D 1.33(2) .
F4D C2D 1.37(2) .
F5D C2D 1.36(2) .
F6D C2D 1.31(2) .
S1F O1F 1.39(2) .
S1F N1F 1.48(2) .
S1F O2F 1.67(2) .
S1F C1F 1.78(2) .
C1F F2F 1.31(2) .
C1F F3F 1.33(3) .
C1F F1F 1.35(2) .
S2F O4F 1.45(2) .
S2F O3F 1.47(2) .
S2F N1F 1.59(2) .
S2F C2F 1.86(2) .
F4F C2F 1.29(3) .
F4F F4F 1.55(6) 2_654
C2F F5F 1.31(3) .
C2F F6F 1.35(3) .
S1J O2J 1.34(2) .
S1J O1J 1.40(2) .
S1J N1J 1.65(2) .
S1J C1J 1.94(2) .
C1J F2J 1.27(2) .
C1J F3J 1.32(3) .
C1J F1J 1.33(3) .
N1J S2J 1.60(2) .
O3J S2J 1.35(2) .
S2J O4J 1.58(2) .
S2J C2J 1.86(2) .
F6J C2J 1.31(3) .
F4J C2J 1.38(3) .
F5J C2J 1.31(3) .
S1E O1E 1.413(16) .
S1E O2E 1.494(17) .
S1E N1E 1.530(16) .
S1E C1E 1.902(18) .
S2E O3E 1.439(15) .
S2E O4E 1.454(17) .
S2E N1E 1.551(16) .
S2E C2E 1.847(18) .
F1E C1E 1.28(2) .
F2E C1E 1.32(2) .
F3E C1E 1.280(19) .
F4E C2E 1.33(2) .
F5E C2E 1.34(2) .
F6E C2E 1.30(2) .
O2H S1H 1.440(19) .
N1H S2H 1.540(18) .
N1H S1H 1.592(19) .
F1H C1H 1.35(2) .
O3H S2H 1.421(17) .
C1H F3H 1.30(2) .
C1H F2H 1.32(2) .
C1H S1H 1.80(2) .
S1H O1H 1.458(18) .
S2H O4H 1.419(17) .
S2H C2H 1.874(19) .
C2H F4H 1.30(2) .
C2H F6H 1.33(2) .
C2H F5H 1.35(2) .
N1S C1S 1.066(15) .
C1S C2S 1.45(2) .
C2S H2S1 0.9600 .
C2S H2S2 0.9600 .
C2S H2S3 0.9601 .
N2S C3S 1.064(12) .
C3S C4S 1.497(18) .
C4S H4S1 0.9800 .
C4S H4S2 0.9800 .
C4S H4S3 0.9800 .
N3S C5S 1.113(14) .
C5S C6S 1.476(16) .
C6S H6S1 0.9800 .
C6S H6S2 0.9800 .
C6S H6S3 0.9800 .
N5S C9S 1.047(14) .
C9S C10S 1.471(19) .
C10S H10A 0.9800 .
C10S H10B 0.9800 .
C10S H10C 0.9800 .
N6S C11S 1.112(17) .
C11S C12S 1.53(2) .
C12S H12A 0.9800 .
C12S H12B 0.9800 .
C12S H12C 0.9800 .
N7S C13S 1.04(4) .
C13S C14S 1.40(4) .
C14S H14A 0.9600 .
C14S H14B 0.9601 .
C14S H14C 0.9600 .
N8S C15S 1.139(15) .
C16S C15S 1.497(16) .
C16S H16A 0.9800 .
C16S H16B 0.9800 .
C16S H16C 0.9800 .
S1 O3 1.379(7) .
S1 O2 1.415(6) .
S1 O1 1.418(6) .
S1 O5 1.678(17) 2_655
S1 O4 1.701(17) .
O4 O5 1.604(17) .

loop_
_geom_torsion_atom_site_label_1
_geom_torsion_atom_site_label_2
_geom_torsion_atom_site_label_3
_geom_torsion_atom_site_label_4
_geom_torsion
_geom_torsion_site_symmetry_1
_geom_torsion_site_symmetry_4
C5 N1 C1 C2 -2.5(12) . .
Ag1 N1 C1 C2 172.7(7) . .
N1 C1 C2 C3 -2.5(13) . .
C1 C2 C3 C4 3.4(12) . .
C2 C3 C4 C6 -179.9(8) . .
C2 C3 C4 C5 0.2(11) . .
C1 N1 C5 N2 -177.0(7) . .
Ag1 N1 C5 N2 8.5(9) . .
C1 N1 C5 C4 6.2(10) . .
Ag1 N1 C5 C4 -168.2(5) . .
C8 N2 C5 N1 -173.9(6) . .
Ag2 N2 C5 N1 15.7(9) . .
C8 N2 C5 C4 2.8(10) . .
Ag2 N2 C5 C4 -167.6(5) . .
C6 C4 C5 N1 174.9(7) . .
C3 C4 C5 N1 -5.2(11) . .
C6 C4 C5 N2 -1.6(11) . .
C3 C4 C5 N2 178.3(7) . .
C3 C4 C6 C7 179.2(8) . .
C5 C4 C6 C7 -0.8(11) . .
C4 C6 C7 C8 2.1(11) . .
C5 N2 C8 C7 -1.5(10) . .
Ag2 N2 C8 C7 170.0(6) . .
C5 N2 C8 C9 177.9(6) . .
Ag2 N2 C8 C9 -10.7(8) . .
C6 C7 C8 N2 -1.0(11) . .
C6 C7 C8 C9 179.7(7) . .
C10 N3 C9 C8 175.5(6) . .
Ag2 N3 C9 C8 11.3(8) . .
N2 C8 C9 N3 -1.0(10) . .
C7 C8 C9 N3 178.3(7) . .
C9 N3 C10 C11 -9.8(11) . .
Ag2 N3 C10 C11 152.9(6) . .
C9 N3 C10 C15 168.4(7) . .
Ag2 N3 C10 C15 -28.9(9) . .
C15 C10 C11 C12 0.1(11) . .
N3 C10 C11 C12 178.2(7) . .
C10 C11 C12 C13 1.4(12) . .
C11 C12 C13 C14 -1.5(12) . .
C11 C12 C13 N10 179.5(7) . .
C31 N10 C13 C14 -45.0(11) . .
C16 N10 C13 C14 125.0(8) . .
C31 N10 C13 C12 134.0(8) . .
C16 N10 C13 C12 -56.1(10) . .
C12 C13 C14 C15 0.0(12) . .
N10 C13 C14 C15 179.0(7) . .
C13 C14 C15 C10 1.5(12) . .
C11 C10 C15 C14 -1.6(12) . .
N3 C10 C15 C14 -179.9(7) . .
C31 N10 C16 C17 128.5(8) . .
C13 N10 C16 C17 -41.0(10) . .
C31 N10 C16 C21 -52.2(10) . .
C13 N10 C16 C21 138.3(7) . .
C21 C16 C17 C18 -3.0(11) . .
N10 C16 C17 C18 176.3(7) . .
C16 C17 C18 C19 0.3(11) . .
C17 C18 C19 C20 2.3(11) . .
C17 C18 C19 N4 -176.0(7) . .
C22 N4 C19 C20 161.0(7) . .
Ag4 N4 C19 C20 -36.1(8) . .
C22 N4 C19 C18 -20.7(11) . .
Ag4 N4 C19 C18 142.2(6) . .
C18 C19 C20 C21 -2.1(11) . .
N4 C19 C20 C21 176.3(6) . .
C19 C20 C21 C16 -0.6(11) . .
C17 C16 C21 C20 3.1(11) . .
N10 C16 C21 C20 -176.1(6) . .
C19 N4 C22 C23 176.6(7) . .
Ag4 N4 C22 C23 12.0(9) . .
C27 N5 C23 C24 -2.5(12) . .
Ag4 N5 C23 C24 168.9(6) . .
C27 N5 C23 C22 -179.4(8) . .
Ag4 N5 C23 C22 -8.0(9) . .
N4 C22 C23 N5 -3.5(11) . .
N4 C22 C23 C24 179.5(8) . .
N5 C23 C24 C25 -0.5(14) . .
C22 C23 C24 C25 176.3(9) . .
C23 C24 C25 C26 2.6(16) . .
C24 C25 C26 C27 -1.6(18) . .
C24 C25 C26 C28 -179.8(13) . .
C30 N6 C27 N5 -174.7(12) . .
Ag3 N6 C27 N5 34.1(12) . .
C30 N6 C27 C26 3.1(18) . .
Ag3 N6 C27 C26 -148.1(9) . .
C23 N5 C27 N6 -178.6(9) . .
Ag4 N5 C27 N6 10.6(13) . .
C23 N5 C27 C26 3.6(14) . .
Ag4 N5 C27 C26 -167.2(8) . .
C25 C26 C27 N6 -179.2(11) . .
C28 C26 C27 N6 -0.9(19) . .
C25 C26 C27 N5 -1.6(18) . .
C28 C26 C27 N5 176.7(12) . .
C25 C26 C28 C29 175.5(16) . .
C27 C26 C28 C29 -3(2) . .
C26 C28 C29 C30 4(3) . .
C27 N6 C30 C29 -2(2) . .
Ag3 N6 C30 C29 151.0(16) . .
C28 C29 C30 N6 -2(3) . .
C16 N10 C31 C36 157.2(8) . .
C13 N10 C31 C36 -33.5(12) . .
C16 N10 C31 C32 -21.4(11) . .
C13 N10 C31 C32 147.9(8) . .
C36 C31 C32 C33 9.2(12) . .
N10 C31 C32 C33 -172.1(7) . .
C31 C32 C33 C34 -0.6(11) . .
C32 C33 C34 C35 -6.1(13) . .
C32 C33 C34 N7 170.8(7) . .
C37 N7 C34 C33 -179.5(9) . .
Ag6 N7 C34 C33 -14.8(10) 2_655 .
C37 N7 C34 C35 -2.8(14) . .
Ag6 N7 C34 C35 161.9(8) 2_655 .
C33 C34 C35 C36 4.2(16) . .
N7 C34 C35 C36 -172.5(10) . .
N10 C31 C36 C35 170.1(10) . .
C32 C31 C36 C35 -11.2(15) . .
C34 C35 C36 C31 4.5(17) . .
C34 N7 C37 C38 172.6(9) . .
Ag6 N7 C37 C38 6.9(12) 2_655 .
C42 N8 C38 C39 0.6(13) . .
Ag6 N8 C38 C39 159.1(8) 2_655 .
C42 N8 C38 C37 -177.8(8) . .
Ag6 N8 C38 C37 -19.2(11) 2_655 .
N7 C37 C38 N8 8.4(15) . .
N7 C37 C38 C39 -170.0(10) . .
N8 C38 C39 C40 -2.0(17) . .
C37 C38 C39 C40 176.3(10) . .
C38 C39 C40 C41 2.6(17) . .
C39 C40 C41 C43 -179.3(10) . .
C39 C40 C41 C42 -2.0(15) . .
C45 N9 C42 N8 -175.3(7) . .
C45 N9 C42 C41 3.3(11) . .
C38 N8 C42 N9 178.7(7) . .
Ag6 N8 C42 N9 22.0(9) 2_655 .
C38 N8 C42 C41 0.0(11) . .
Ag6 N8 C42 C41 -156.6(6) 2_655 .
C43 C41 C42 N9 -0.4(12) . .
C40 C41 C42 N9 -177.9(8) . .
C43 C41 C42 N8 178.2(7) . .
C40 C41 C42 N8 0.6(12) . .
C42 C41 C43 C44 -2.6(13) . .
C40 C41 C43 C44 174.7(10) . .
C41 C43 C44 C45 2.5(14) . .
C42 N9 C45 C44 -3.5(12) . .
C43 C44 C45 N9 0.6(14) . .
C55 N11 C51 C52 -0.1(16) . .
Ag1 N11 C51 C52 151.2(10) . .
N11 C51 C52 C53 -4(2) . .
C51 C52 C53 C54 5(2) . .
C52 C53 C54 C56 179.9(12) . .
C52 C53 C54 C55 -1.6(17) . .
C58 N12 C55 N11 -176.8(7) . .
Ag2 N12 C55 N11 12.2(10) . .
C58 N12 C55 C54 4.5(12) . .
Ag2 N12 C55 C54 -166.5(7) . .
C51 N11 C55 N12 -175.1(9) . .
Ag1 N11 C55 N12 34.0(10) . .
C51 N11 C55 C54 3.6(13) . .
Ag1 N11 C55 C54 -147.3(7) . .
C53 C54 C55 N12 175.8(9) . .
C56 C54 C55 N12 -5.6(14) . .
C53 C54 C55 N11 -2.8(15) . .
C56 C54 C55 N11 175.8(9) . .
C53 C54 C56 C57 -179.8(11) . .
C55 C54 C56 C57 1.7(14) . .
C54 C56 C57 C58 2.9(14) . .
C55 N12 C58 C57 0.4(11) . .
Ag2 N12 C58 C57 171.9(6) . .
C55 N12 C58 C59 -176.9(7) . .
Ag2 N12 C58 C59 -5.5(9) . .
C56 C57 C58 N12 -4.1(13) . .
C56 C57 C58 C59 173.2(8) . .
C60 N13 C59 C58 171.5(6) . .
Ag2 N13 C59 C58 6.9(9) . .
N12 C58 C59 N13 -1.8(11) . .
C57 C58 C59 N13 -179.2(7) . .
C59 N13 C60 C61 162.8(7) . .
Ag2 N13 C60 C61 -35.1(8) . .
C59 N13 C60 C65 -20.2(10) . .
Ag2 N13 C60 C65 141.9(6) . .
C65 C60 C61 C62 -3.8(11) . .
N13 C60 C61 C62 173.3(6) . .
C60 C61 C62 C63 2.8(11) . .
C61 C62 C63 C64 -0.9(11) . .
C61 C62 C63 N20 -179.0(6) . .
C81 N20 C63 C62 -51.4(9) . .
C66 N20 C63 C62 133.2(7) . .
C81 N20 C63 C64 130.5(7) . .
C66 N20 C63 C64 -44.9(9) . .
C62 C63 C64 C65 0.2(11) . .
N20 C63 C64 C65 178.2(6) . .
C63 C64 C65 C60 -1.2(11) . .
C61 C60 C65 C64 3.0(10) . .
N13 C60 C65 C64 -174.0(7) . .
C81 N20 C66 C67 136.4(7) . .
C63 N20 C66 C67 -48.3(9) . .
C81 N20 C66 C71 -46.2(10) . .
C63 N20 C66 C71 129.2(7) . .
C71 C66 C67 C68 3.7(11) . .
N20 C66 C67 C68 -178.8(6) . .
C66 C67 C68 C69 -0.8(11) . .
C72 N14 C69 C70 156.0(8) . .
Ag4 N14 C69 C70 -39.1(9) . .
C72 N14 C69 C68 -26.4(11) . .
Ag4 N14 C69 C68 138.6(6) . .
C67 C68 C69 C70 -1.8(11) . .
C67 C68 C69 N14 -179.5(6) . .
N14 C69 C70 C71 179.3(7) . .
C68 C69 C70 C71 1.5(11) . .
C69 C70 C71 C66 1.4(12) . .
C67 C66 C71 C70 -4.0(11) . .
N20 C66 C71 C70 178.5(7) . .
C69 N14 C72 C73 174.3(7) . .
Ag4 N14 C72 C73 7.4(10) . .
C77 N15 C73 C74 3.2(14) . .
Ag4 N15 C73 C74 176.1(8) . .
C77 N15 C73 C72 -175.3(8) . .
Ag4 N15 C73 C72 -2.4(10) . .
N14 C72 C73 N15 -3.9(13) . .
N14 C72 C73 C74 177.5(9) . .
N15 C73 C74 C75 -5.7(18) . .
C72 C73 C74 C75 172.8(11) . .
C73 C74 C75 C76 2(2) . .
C74 C75 C76 C77 3(2) . .
C74 C75 C76 C78 -174.3(14) . .
C80 N16 C77 N15 -171.1(10) . .
Ag3 N16 C77 N15 29.8(12) . .
C80 N16 C77 C76 6.6(17) . .
Ag3 N16 C77 C76 -152.5(9) . .
C73 N15 C77 N16 -179.6(9) . .
Ag4 N15 C77 N16 8.3(12) . .
C73 N15 C77 C76 2.6(14) . .
Ag4 N15 C77 C76 -169.5(8) . .
C75 C76 C77 N16 176.5(12) . .
C78 C76 C77 N16 -5.8(19) . .
C75 C76 C77 N15 -5.9(18) . .
C78 C76 C77 N15 171.7(12) . .
C77 C76 C78 C79 4(2) . .
C75 C76 C78 C79 -178.0(15) . .
C76 C78 C79 C80 -5(3) . .
C77 N16 C80 C79 -7(2) . .
Ag3 N16 C80 C79 153.8(14) . .
C78 C79 C80 N16 7(3) . .
C66 N20 C81 C86 154.7(7) . .
C63 N20 C81 C86 -20.6(10) . .
C66 N20 C81 C82 -23.0(10) . .
C63 N20 C81 C82 161.8(7) . .
C86 C81 C82 C83 -2.1(13) . .
N20 C81 C82 C83 175.7(8) . .
C81 C82 C83 C84 -0.1(14) . .
C82 C83 C84 N17 -173.4(9) . .
C82 C83 C84 C85 1.6(13) . .
C87 N17 C84 C83 -23.4(14) . .
Ag1 N17 C84 C83 147.3(7) 2_655 .
C87 N17 C84 C85 161.6(9) . .
Ag1 N17 C84 C85 -27.6(10) 2_655 .
C83 C84 C85 C86 -1.1(12) . .
N17 C84 C85 C86 174.3(8) . .
C84 C85 C86 C81 -1.0(12) . .
C82 C81 C86 C85 2.6(11) . .
N20 C81 C86 C85 -175.1(7) . .
C84 N17 C87 C88 172.9(9) . .
Ag1 N17 C87 C88 1.7(13) 2_655 .
C92 N18 C88 C89 -3.8(16) . .
Ag1 N18 C88 C89 176.3(10) 2_655 .
C92 N18 C88 C87 -177.9(9) . .
Ag1 N18 C88 C87 2.2(12) 2_655 .
N17 C87 C88 N18 -2.7(16) . .
N17 C87 C88 C89 -177.2(11) . .
N18 C88 C89 C90 8(2) . .
C87 C88 C89 C90 -177.8(13) . .
C88 C89 C90 C91 -6(2) . .
C89 C90 C91 C92 1(2) . .
C89 C90 C91 C93 -175.8(15) . .
C95 N19 C92 N18 -178.9(8) . .
C95 N19 C92 C91 1.0(13) . .
C88 N18 C92 N19 177.4(8) . .
Ag1 N18 C92 N19 -2.7(11) 2_655 .
C88 N18 C92 C91 -2.4(14) . .
Ag1 N18 C92 C91 177.4(8) 2_655 .
C90 C91 C92 N19 -175.9(11) . .
C93 C91 C92 N19 0.8(16) . .
C90 C91 C92 N18 4.0(17) . .
C93 C91 C92 N18 -179.4(10) . .
C90 C91 C93 C94 174.4(14) . .
C92 C91 C93 C94 -2.0(18) . .
C91 C93 C94 C95 1.6(18) . .
C92 N19 C95 C94 -1.6(13) . .
C93 C94 C95 N19 0.2(16) . .
C105 N21 C101 C102 -1.4(12) . .
Ag6 N21 C101 C102 152.0(7) 2_655 .
N21 C101 C102 C103 -2.6(15) . .
C101 C102 C103 C104 2.1(16) . .
C102 C103 C104 C106 178.8(11) . .
C102 C103 C104 C105 2.0(16) . .
C108 N22 C105 N21 -176.7(7) . .
Ag5 N22 C105 N21 14.2(9) . .
C108 N22 C105 C104 2.9(12) . .
Ag5 N22 C105 C104 -166.3(6) . .
C101 N21 C105 N22 -174.7(7) . .
Ag6 N21 C105 N22 32.2(8) 2_655 .
C101 N21 C105 C104 5.8(11) . .
Ag6 N21 C105 C104 -147.3(7) 2_655 .
C106 C104 C105 N22 -2.7(14) . .
C103 C104 C105 N22 174.3(8) . .
C106 C104 C105 N21 176.8(9) . .
C103 C104 C105 N21 -6.2(13) . .
C103 C104 C106 C107 -175.2(11) . .
C105 C104 C106 C107 1.6(16) . .
C104 C106 C107 C108 -0.7(17) . .
C105 N22 C108 C107 -1.9(12) . .
Ag5 N22 C108 C107 167.7(7) . .
C105 N22 C108 C109 -176.7(7) . .
Ag5 N22 C108 C109 -7.1(9) . .
C106 C107 C108 N22 0.8(15) . .
C106 C107 C108 C109 175.5(9) . .
C110 N23 C109 C108 169.4(7) . .
Ag5 N23 C109 C108 4.1(9) . .
N22 C108 C109 N23 1.5(11) . .
C107 C108 C109 N23 -173.4(8) . .
C109 N23 C110 C115 161.1(7) . .
Ag5 N23 C110 C115 -35.7(8) . .
C109 N23 C110 C111 -22.4(11) . .
Ag5 N23 C110 C111 140.7(6) . .
C115 C110 C111 C112 3.3(11) . .
N23 C110 C111 C112 -173.0(7) . .
C110 C111 C112 C113 -0.8(12) . .
C111 C112 C113 C114 -1.8(12) . .
C111 C112 C113 N30 175.7(7) . .
C116 N30 C113 C112 134.0(7) . .
C131 N30 C113 C112 -39.3(9) . .
C116 N30 C113 C114 -48.6(10) . .
C131 N30 C113 C114 138.1(7) . .
C112 C113 C114 C115 1.8(11) . .
N30 C113 C114 C115 -175.6(6) . .
C111 C110 C115 C114 -3.3(11) . .
N23 C110 C115 C114 173.3(6) . .
C113 C114 C115 C110 0.7(11) . .
C131 N30 C116 C117 -22.3(10) . .
C113 N30 C116 C117 164.7(7) . .
C131 N30 C116 C121 156.1(7) . .
C113 N30 C116 C121 -16.9(10) . .
C121 C116 C117 C118 1.5(11) . .
N30 C116 C117 C118 179.9(7) . .
C116 C117 C118 C119 0.1(13) . .
C117 C118 C119 C120 -3.1(13) . .
C117 C118 C119 N24 170.7(10) . .
C117 C118 C119 N34 -158.1(12) . .
C122 N24 C119 C120 156.8(14) . .
Ag3 N24 C119 C120 -49.5(11) . .
C122 N24 C119 C118 -17(2) . .
Ag3 N24 C119 C118 136.3(9) . .
C118 C119 C120 C121 4.5(13) . .
N24 C119 C120 C121 -170.2(9) . .
N34 C119 C120 C121 158.0(12) . .
C119 C120 C121 C116 -2.8(12) . .
C117 C116 C121 C120 -0.2(11) . .
N30 C116 C121 C120 -178.6(7) . .
C119 N24 C122 C123 170.8(13) . .
Ag3 N24 C122 C123 19(2) . .
C127 N25 C123 C124 1(2) . .
Ag3 N25 C123 C124 -177.3(11) . .
C127 N25 C123 C122 175.4(13) . .
Ag3 N25 C123 C122 -3.1(17) . .
N24 C122 C123 N25 -10(2) . .
N24 C122 C123 C124 164.4(15) . .
N25 C123 C124 C125 1.6(19) . .
C122 C123 C124 C125 -172.4(15) . .
C123 C124 C125 C126 -0.6(17) . .
C124 C125 C126 C127 -3.0(18) . .
C124 C125 C126 C128 176.4(15) . .
C130 N26 C127 N25 179.0(17) . .
C130 N26 C127 C126 1(2) . .
C123 N25 C127 N26 176.7(15) . .
Ag3 N25 C127 N26 -5.0(18) . .
C123 N25 C127 C126 -5(2) . .
Ag3 N25 C127 C126 173.5(10) . .
C125 C126 C127 N26 -175.7(16) . .
C128 C126 C127 N26 5(2) . .
C125 C126 C127 N25 6.0(19) . .
C128 C126 C127 N25 -173.5(16) . .
C127 C126 C128 C129 -5.7(19) . .
C125 C126 C128 C129 174.8(16) . .
C126 C128 C129 C130 2(2) . .
C127 N26 C130 C129 -5(3) . .
C128 C129 C130 N26 3(2) . .
C116 N30 C131 C136 132.1(7) . .
C113 N30 C131 C136 -54.6(9) . .
C116 N30 C131 C132 -47.0(10) . .
C113 N30 C131 C132 126.3(7) . .
C136 C131 C132 C133 1.5(11) . .
N30 C131 C132 C133 -179.4(7) . .
C131 C132 C133 C134 -0.9(11) . .
C137 N27 C134 C133 175.0(6) . .
Ag5 N27 C134 C133 -27.8(8) 2_655 .
C137 N27 C134 C135 -6.0(10) . .
Ag5 N27 C134 C135 151.1(6) 2_655 .
C132 C133 C134 N27 178.0(6) . .
C132 C133 C134 C135 -1.1(10) . .
N27 C134 C135 C136 -176.5(6) . .
C133 C134 C135 C136 2.5(10) . .
C134 C135 C136 C131 -1.9(11) . .
C132 C131 C136 C135 -0.1(11) . .
N30 C131 C136 C135 -179.2(6) . .
C134 N27 C137 C138 174.0(6) . .
Ag5 N27 C137 C138 14.8(8) 2_655 .
C142 N28 C138 C139 0.9(9) . .
Ag5 N28 C138 C139 167.3(5) 2_655 .
C142 N28 C138 C137 -179.8(5) . .
Ag5 N28 C138 C137 -13.4(7) 2_655 .
N27 C137 C138 N28 -1.7(9) . .
N27 C137 C138 C139 177.6(6) . .
N28 C138 C139 C140 -3.2(11) . .
C137 C138 C139 C140 177.6(6) . .
C138 C139 C140 C141 3.2(11) . .
C139 C140 C141 C142 -1.3(10) . .
C139 C140 C141 C143 -177.2(7) . .
C138 N28 C142 N29 -176.1(6) . .
Ag5 N28 C142 N29 19.3(8) 2_655 .
C138 N28 C142 C141 1.1(9) . .
Ag5 N28 C142 C141 -163.5(5) 2_655 .
C145 N29 C142 N28 -176.9(6) . .
Ag6 N29 C142 N28 7.5(8) . .
C145 N29 C142 C141 5.9(9) . .
Ag6 N29 C142 C141 -169.7(5) . .
C143 C141 C142 N28 175.2(6) . .
C140 C141 C142 N28 -0.9(10) . .
C143 C141 C142 N29 -7.8(10) . .
C140 C141 C142 N29 176.1(6) . .
C142 C141 C143 C144 3.6(10) . .
C140 C141 C143 C144 179.5(7) . .
C141 C143 C144 C145 2.2(11) . .
C142 N29 C145 C144 0.2(10) . .
Ag6 N29 C145 C144 176.3(6) . .
C143 C144 C145 N29 -4.3(12) . .
C120 C119 N34 C222 177(2) . .
C118 C119 N34 C222 -28(3) . .
C120 C119 N34 Ag3 -0.4(19) . .
C118 C119 N34 Ag3 154.5(9) . .
C119 N34 C222 C223 -169.3(18) . .
Ag3 N34 C222 C223 8(3) . .
C227 N35 C223 C224 4(3) . .
Ag3 N35 C223 C224 179.9(15) . .
C227 N35 C223 C222 -179.9(19) . .
Ag3 N35 C223 C222 -4(3) . .
N34 C222 C223 N35 -3(3) . .
N34 C222 C223 C224 174(2) . .
N35 C223 C224 C225 -2(2) . .
C222 C223 C224 C225 -178(2) . .
C223 C224 C225 C226 -2(2) . .
C224 C225 C226 C227 3(2) . .
C224 C225 C226 C228 -176(2) . .
C230 N36 C227 N35 180(2) . .
C230 N36 C227 C226 0(3) . .
C223 N35 C227 N36 178(2) . .
Ag3 N35 C227 N36 2(2) . .
C223 N35 C227 C226 -3(3) . .
Ag3 N35 C227 C226 -178.7(13) . .
C225 C226 C227 N36 179(2) . .
C228 C226 C227 N36 -2(2) . .
C225 C226 C227 N35 0(2) . .
C228 C226 C227 N35 178.6(19) . .
C225 C226 C228 C229 180(2) . .
C227 C226 C228 C229 1(2) . .
C226 C228 C229 C230 1(2) . .
C227 N36 C230 C229 2(3) . .
C228 C229 C230 N36 -3(3) . .
O3A S2A N1A S1A 155.2(15) . .
O4A S2A N1A S1A 5(2) . .
C2A S2A N1A S1A -98.8(16) . .
O1A S1A N1A S2A -67.0(17) . .
O2A S1A N1A S2A 72(2) . .
C1A S1A N1A S2A 178.2(15) . .
O1A S1A C1A F1A 65.9(15) . .
O2A S1A C1A F1A -59.9(17) . .
N1A S1A C1A F1A -175.5(15) . .
O1A S1A C1A F3A -175.1(13) . .
O2A S1A C1A F3A 59.2(16) . .
N1A S1A C1A F3A -56.5(15) . .
O1A S1A C1A F2A -53.1(14) . .
O2A S1A C1A F2A -178.8(14) . .
N1A S1A C1A F2A 65.5(15) . .
O3A S2A C2A F6A 61.6(17) . .
O4A S2A C2A F6A -174.6(16) . .
N1A S2A C2A F6A -51.3(17) . .
O3A S2A C2A F5A -64.1(15) . .
O4A S2A C2A F5A 59.7(15) . .
N1A S2A C2A F5A -176.9(13) . .
O3A S2A C2A F4A -179.5(15) . .
O4A S2A C2A F4A -55.8(16) . .
N1A S2A C2A F4A 67.6(17) . .
O4G S2G N1G S1G 48(4) . .
O3G S2G N1G S1G 177(3) . .
C2G S2G N1G S1G -67(4) . .
O1G S1G N1G S2G -130(3) . .
O2G S1G N1G S2G -3(4) . .
C1G S1G N1G S2G 113(3) . .
O1G S1G C1G F1G 171(3) . .
O2G S1G C1G F1G 44(4) . .
N1G S1G C1G F1G -71(3) . .
O1G S1G C1G F3G -64(3) . .
O2G S1G C1G F3G 169(3) . .
N1G S1G C1G F3G 54(3) . .
O1G S1G C1G F2G 50(3) . .
O2G S1G C1G F2G -78(3) . .
N1G S1G C1G F2G 168(3) . .
O4G S2G C2G F5G 176(3) . .
O3G S2G C2G F5G 61(3) . .
N1G S2G C2G F5G -56(3) . .
O4G S2G C2G F6G 54(3) . .
O3G S2G C2G F6G -61(3) . .
N1G S2G C2G F6G -178(2) . .
O4G S2G C2G F4G -62(2) . .
O3G S2G C2G F4G -177(2) . .
N1G S2G C2G F4G 66(3) . .
O3B S2B N1B S1B 154.8(14) . .
O4B S2B N1B S1B 16.9(19) . .
C2B S2B N1B S1B -96.7(15) . .
O2B S1B N1B S2B 33.3(18) . .
O1B S1B N1B S2B 165.0(15) . .
C1B S1B N1B S2B -81.0(16) . .
O2B S1B C1B F2B -56(2) . .
O1B S1B C1B F2B -178(2) . .
N1B S1B C1B F2B 66(2) . .
O2B S1B C1B F3B -177(2) . .
O1B S1B C1B F3B 61(3) . .
N1B S1B C1B F3B -55(3) . .
O2B S1B C1B F1B 61(2) . .
O1B S1B C1B F1B -61(2) . .
N1B S1B C1B F1B -176.7(18) . .
O3B S2B C2B F5B 46.9(19) . .
O4B S2B C2B F5B 168.3(17) . .
N1B S2B C2B F5B -66.3(18) . .
O3B S2B C2B F6B -82.0(17) . .
O4B S2B C2B F6B 39.4(17) . .
N1B S2B C2B F6B 164.8(15) . .
O3B S2B C2B F4B 167.4(16) . .
O4B S2B C2B F4B -71.2(17) . .
N1B S2B C2B F4B 54.2(17) . .
O2I S1I N1I S2I -131(3) . .
O1I S1I N1I S2I 4(3) . .
C1I S1I N1I S2I 112(2) . .
O3I S2I N1I S1I -163(3) . .
O4I S2I N1I S1I -26(4) . .
C2I S2I N1I S1I 84(3) . .
O2I S1I C1I F2I -60(3) . .
O1I S1I C1I F2I 179(3) . .
N1I S1I C1I F2I 59(3) . .
O2I S1I C1I F1I 81(3) . .
O1I S1I C1I F1I -40(3) . .
N1I S1I C1I F1I -159(3) . .
O2I S1I C1I F3I -169(3) . .
O1I S1I C1I F3I 69(3) . .
N1I S1I C1I F3I -50(3) . .
O3I S2I C2I F4I 63(3) . .
O4I S2I C2I F4I -66(3) . .
N1I S2I C2I F4I 176(2) . .
O3I S2I C2I F6I -66(3) . .
O4I S2I C2I F6I 165(3) . .
N1I S2I C2I F6I 46(2) . .
O3I S2I C2I F5I 176(2) . .
O4I S2I C2I F5I 46(3) . .
N1I S2I C2I F5I -72(2) . .
O3C S2C N1C S1C -6.3(14) . .
O4C S2C N1C S1C -141.3(10) . .
C2C S2C N1C S1C 105.2(11) . .
O1C S1C N1C S2C 141.6(11) . .
O2C S1C N1C S2C 14.0(14) . .
C1C S1C N1C S2C -101.6(12) . .
O1C S1C C1C F1C -44(2) . .
O2C S1C C1C F1C 82(2) . .
N1C S1C C1C F1C -159.3(18) . .
O1C S1C C1C F3C 75.0(17) . .
O2C S1C C1C F3C -158.8(15) . .
N1C S1C C1C F3C -40.2(17) . .
O1C S1C C1C F2C -172.8(14) . .
O2C S1C C1C F2C -46.6(15) . .
N1C S1C C1C F2C 72.0(15) . .
O3C S2C C2C F6C -70.3(17) . .
O4C S2C C2C F6C 48.2(18) . .
N1C S2C C2C F6C 164.6(15) . .
O3C S2C C2C F5C 58.5(14) . .
O4C S2C C2C F5C 177.0(13) . .
N1C S2C C2C F5C -66.6(14) . .
O3C S2C C2C F4C 174.6(13) . .
O4C S2C C2C F4C -66.9(14) . .
N1C S2C C2C F4C 49.5(14) . .
O2D S1D N1D S2D 74(3) . .
O1D S1D N1D S2D -169.0(19) . .
C1D S1D N1D S2D -55(2) . .
O3D S2D N1D S1D -40(3) . .
O4D S2D N1D S1D -162(2) . .
C2D S2D N1D S1D 85(2) . .
O2D S1D C1D F3D -62(3) . .
O1D S1D C1D F3D -172(2) . .
N1D S1D C1D F3D 70(3) . .
O2D S1D C1D F2D 51(2) . .
O1D S1D C1D F2D -59(2) . .
N1D S1D C1D F2D -177.4(19) . .
O2D S1D C1D F1D 168.7(17) . .
O1D S1D C1D F1D 59.0(18) . .
N1D S1D C1D F1D -59(2) . .
O3D S2D C2D F6D 178(2) . .
O4D S2D C2D F6D -61(2) . .
N1D S2D C2D F6D 49(3) . .
O3D S2D C2D F5D -59(2) . .
O4D S2D C2D F5D 63(2) . .
N1D S2D C2D F5D 172.0(18) . .
O3D S2D C2D F4D 55(3) . .
O4D S2D C2D F4D 177(2) . .
N1D S2D C2D F4D -74(3) . .
O1F S1F C1F F2F -42(3) . .
N1F S1F C1F F2F 178(3) . .
O2F S1F C1F F2F 77(3) . .
O1F S1F C1F F3F -161(2) . .
N1F S1F C1F F3F 60(3) . .
O2F S1F C1F F3F -42(2) . .
O1F S1F C1F F1F 85(2) . .
N1F S1F C1F F1F -55(3) . .
O2F S1F C1F F1F -156(2) . .
O1F S1F N1F S2F -135(3) . .
O2F S1F N1F S2F 101(3) . .
C1F S1F N1F S2F 3(4) . .
O4F S2F N1F S1F -4(4) . .
O3F S2F N1F S1F -141(3) . .
C2F S2F N1F S1F 113(3) . .
F4F F4F C2F F5F 13(4) 2_654 .
F4F F4F C2F F6F -111(3) 2_654 .
F4F F4F C2F S2F 127.8(19) 2_654 .
O4F S2F C2F F4F -65(3) . .
O3F S2F C2F F4F 64(3) . .
N1F S2F C2F F4F 174(3) . .
O4F S2F C2F F5F 52(3) . .
O3F S2F C2F F5F -179(3) . .
N1F S2F C2F F5F -69(3) . .
O4F S2F C2F F6F 171(3) . .
O3F S2F C2F F6F -60(3) . .
N1F S2F C2F F6F 50(3) . .
O2J S1J N1J S2J 103(4) . .
O1J S1J N1J S2J -100(3) . .
C1J S1J N1J S2J 3(3) . .
S1J N1J S2J O3J -54(5) . .
S1J N1J S2J O4J 176(3) . .
S1J N1J S2J C2J 79(4) . .
O3J S2J C2J F5J 157(3) . .
O4J S2J C2J F5J -86(3) . .
N1J S2J C2J F5J 14(3) . .
O3J S2J C2J F6J 35(4) . .
O4J S2J C2J F6J 153(4) . .
N1J S2J C2J F6J -107(3) . .
O3J S2J C2J F4J -82(3) . .
O4J S2J C2J F4J 36(3) . .
N1J S2J C2J F4J 135(3) . .
O1E S1E N1E S2E 126.8(16) . .
O2E S1E N1E S2E -16(2) . .
C1E S1E N1E S2E -123.4(15) . .
O3E S2E N1E S1E -18(2) . .
O4E S2E N1E S1E -148.3(15) . .
C2E S2E N1E S1E 96.5(16) . .
O3E S2E C2E F6E 145.8(16) . .
O4E S2E C2E F6E -99.3(18) . .
N1E S2E C2E F6E 23.0(19) . .
O3E S2E C2E F4E 30.3(19) . .
O4E S2E C2E F4E 145.1(17) . .
N1E S2E C2E F4E -92.5(18) . .
O3E S2E C2E F5E -90.2(16) . .
O4E S2E C2E F5E 24.6(18) . .
N1E S2E C2E F5E 147.0(14) . .
S2H N1H S1H O2H -4(2) . .
S2H N1H S1H O1H -132.9(17) . .
S2H N1H S1H C1H 111.9(17) . .
F3H C1H S1H O2H -60(2) . .
F2H C1H S1H O2H 64(2) . .
F1H C1H S1H O2H -176.7(16) . .
F3H C1H S1H O1H 68(2) . .
F2H C1H S1H O1H -168.8(18) . .
F1H C1H S1H O1H -49(2) . .
F3H C1H S1H N1H 177.3(19) . .
F2H C1H S1H N1H -59(2) . .
F1H C1H S1H N1H 60.7(18) . .
S1H N1H S2H O4H 38(2) . .
S1H N1H S2H O3H 172.5(15) . .
S1H N1H S2H C2H -73.8(18) . .
O4H S2H C2H F4H -23(2) . .
O3H S2H C2H F4H -146.4(18) . .
N1H S2H C2H F4H 99.2(18) . .
O4H S2H C2H F6H 97.0(19) . .
O3H S2H C2H F6H -27(2) . .
N1H S2H C2H F6H -141.2(17) . .
O4H S2H C2H F5H -153.3(18) . .
O3H S2H C2H F5H 83(2) . .
N1H S2H C2H F5H -31.5(19) . .
O3 S1 O4 O5 178.3(12) . .
O2 S1 O4 O5 -64.5(12) . .
O1 S1 O4 O5 66.9(12) . .
O5 S1 O4 O5 -7.1(15) 2_655 .
S1 O4 O5 S1 -150.7(10) . 2_655
